data_7228118
loop_
_publ_author_name
'Song, Xue-Qin'
'Liu, Pan-Pan'
'Wang, Cai-yun'
'Liu, Yuan-An'
'Liu, Wei-Sheng'
'Zhang, Mo'

_publ_section_title
;
 Three sandwich-type zinc(ii)--lanthanide(iii) clusters: structures,
 luminescence and magnetic properties
;
_journal_issue 37
_journal_name_full 'RSC Adv.'
_journal_page_first 22692
_journal_paper_doi 10.1039/C7RA01469D
_journal_volume 7
_journal_year 2017
_chemical_formula_sum 'C72 H76 Er3 N13 O37 Zn2'
_chemical_formula_weight 2347.98
_chemical_name_systematic
; 
 ? 
;
_space_group_IT_number 2
_symmetry_cell_setting triclinic
_symmetry_space_group_name_Hall '-P 1'
_symmetry_space_group_name_H-M 'P -1'
_atom_sites_solution_hydrogens geom
_atom_sites_solution_primary direct
_atom_sites_solution_secondary difmap
_audit_block_doi 10.5517/ccdc.csd.cc1lrl97
_audit_creation_method SHELXL-97
_audit_update_record
;
2016-05-29 deposited with the CCDC.
2017-04-19 downloaded from the CCDC.
;
_cell_angle_alpha 76.8700(10)
_cell_angle_beta 82.813(2)
_cell_angle_gamma 65.9430(10)
_cell_formula_units_Z 2
_cell_length_a 15.6702(12)
_cell_length_b 17.5190(13)
_cell_length_c 20.6367(18)
_cell_measurement_reflns_used 4819
_cell_measurement_temperature 298(2)
_cell_measurement_theta_max 22.344
_cell_measurement_theta_min 2.521
_cell_volume 5034.6(7)
_computing_cell_refinement 'Bruker SMART'
_computing_data_collection 'Bruker SMART'
_computing_data_reduction 'Bruker SHELXTL'
_computing_molecular_graphics 'Bruker SHELXTL'
_computing_publication_material 'Bruker SHELXTL'
_computing_structure_refinement 'SHELXL-97 (Sheldrick, 1997)'
_computing_structure_solution 'SHELXS-97 (Sheldrick, 1990)'
_diffrn_ambient_temperature 298(2)
_diffrn_measured_fraction_theta_full 0.982
_diffrn_measured_fraction_theta_max 0.982
_diffrn_measurement_device_type 'CCD area detector'
_diffrn_measurement_method 'phi and omega scans'
_diffrn_radiation_monochromator graphite
_diffrn_radiation_source 'fine-focus sealed tube'
_diffrn_radiation_type MoK\a
_diffrn_radiation_wavelength 0.71073
_diffrn_reflns_av_R_equivalents 0.0557
_diffrn_reflns_av_sigmaI/netI 0.1216
_diffrn_reflns_limit_h_max 10
_diffrn_reflns_limit_h_min -18
_diffrn_reflns_limit_k_max 20
_diffrn_reflns_limit_k_min -20
_diffrn_reflns_limit_l_max 24
_diffrn_reflns_limit_l_min -24
_diffrn_reflns_number 25782
_diffrn_reflns_theta_full 25.02
_diffrn_reflns_theta_max 25.02
_diffrn_reflns_theta_min 2.18
_exptl_absorpt_coefficient_mu 3.025
_exptl_absorpt_correction_T_max 0.4955
_exptl_absorpt_correction_T_min 0.3775
_exptl_absorpt_correction_type multi-scan
_exptl_absorpt_process_details sadabs
_exptl_crystal_colour pale
_exptl_crystal_density_diffrn 1.549
_exptl_crystal_density_method 'not measured'
_exptl_crystal_description block
_exptl_crystal_F_000 2318
_exptl_crystal_size_max 0.40
_exptl_crystal_size_mid 0.35
_exptl_crystal_size_min 0.27
_platon_squeeze_details
;
;
_refine_diff_density_max 1.992
_refine_diff_density_min -1.160
_refine_diff_density_rms 0.135
_refine_ls_extinction_method none
_refine_ls_goodness_of_fit_ref 1.063
_refine_ls_hydrogen_treatment mixed
_refine_ls_matrix_type full
_refine_ls_number_parameters 1152
_refine_ls_number_reflns 17478
_refine_ls_number_restraints 0
_refine_ls_restrained_S_all 1.063
_refine_ls_R_factor_all 0.1021
_refine_ls_R_factor_gt 0.0543
_refine_ls_shift/su_max 0.001
_refine_ls_shift/su_mean 0.000
_refine_ls_structure_factor_coef Fsqd
_refine_ls_weighting_details 'calc w=1/[\s^2^(Fo^2^)+(0.0155P)^2^+0.0000P] where P=(Fo^2^+2Fc^2^)/3'
_refine_ls_weighting_scheme calc
_refine_ls_wR_factor_gt 0.0993
_refine_ls_wR_factor_ref 0.1072
_reflns_number_gt 9370
_reflns_number_total 17478
_reflns_threshold_expression >2sigma(I)
_cod_data_source_file c7ra01469d2.cif
_cod_data_source_block 150128d
_cod_depositor_comments
;
The following automatic conversions were performed:

'_symmetry_cell_setting' value 'Triclinic' changed to 'triclinic'
according to
/home/data/users/saulius/crontab/automatic-downloads/rss-feeds/RSC/lib/dictionaries/cif_core.dic
dictionary named 'cif_core.dic' version 2.4.2 from 2011-04-26.

Automatic conversion script
Id: cif_fix_values 4973 2017-02-22 13:04:09Z antanas 
;
_cod_original_sg_symbol_H-M P-1
_cod_database_code 7228118

loop_
_symmetry_equiv_pos_as_xyz
'x, y, z'
'-x, -y, -z'

loop_
_atom_site_label
_atom_site_type_symbol
_atom_site_fract_x
_atom_site_fract_y
_atom_site_fract_z
_atom_site_U_iso_or_equiv
_atom_site_adp_type
_atom_site_occupancy
_atom_site_symmetry_multiplicity
_atom_site_calc_flag
_atom_site_refinement_flags
Er1 Er 0.62442(3) 0.69466(3) 0.20751(2) 0.04284(13) Uani 1 1 d .
Er2 Er 0.81284(3) 0.73536(3) 0.27500(2) 0.03822(12) Uani 1 1 d .
Er3 Er 0.95751(3) 0.85505(3) 0.29609(2) 0.05447(15) Uani 1 1 d .
Zn1 Zn 0.58964(7) 0.76349(7) 0.35777(5) 0.0451(3) Uani 1 1 d .
Zn2 Zn 1.04406(8) 0.69296(7) 0.20410(5) 0.0478(3) Uani 1 1 d .
N1 N 0.6203(5) 0.9475(5) 0.3797(3) 0.048(2) Uani 1 1 d .
H1 H 0.6049 1.0014 0.3757 0.058 Uiso 1 1 calc R
N2 N 0.4886(5) 0.8760(5) 0.3819(4) 0.050(2) Uani 1 1 d .
N3 N 0.8761(5) 0.4646(5) 0.1718(4) 0.054(2) Uani 1 1 d .
H3 H 0.9119 0.4388 0.1417 0.065 Uiso 1 1 calc R
N4 N 1.0488(6) 0.4237(5) 0.2485(4) 0.055(2) Uani 1 1 d .
N5 N 0.9292(5) 0.6964(5) 0.0662(3) 0.049(2) Uani 1 1 d .
H5 H 0.9153 0.7187 0.0254 0.059 Uiso 1 1 calc R
N6 N 1.0909(5) 0.6985(5) 0.1064(4) 0.053(2) Uani 1 1 d .
N7 N 0.8497(6) 0.7885(7) 0.5042(4) 0.073(3) Uani 1 1 d .
H7 H 0.8059 0.8095 0.5325 0.087 Uiso 1 1 calc R
N8 N 0.7710(6) 0.6504(6) 0.5403(4) 0.063(3) Uani 1 1 d .
N9 N 0.5554(7) 0.5611(7) 0.2445(5) 0.082(3) Uani 1 1 d .
N10 N 0.8956(7) 0.5753(7) 0.3655(5) 0.068(3) Uani 1 1 d .
N11 N 1.1184(10) 0.8390(10) 0.3513(7) 0.111(4) Uani 1 1 d .
N12 N 0.7127(10) 0.8292(9) 0.6604(7) 0.105(4) Uani 1 1 d .
N13 N 1.0012(9) 0.7363(8) 0.8916(6) 0.098(4) Uani 1 1 d .
O1 O 0.6936(4) 0.8302(4) 0.3347(3) 0.0440(16) Uani 1 1 d .
O2 O 0.8280(4) 0.8632(4) 0.2451(3) 0.0420(16) Uani 1 1 d .
O3 O 0.7150(5) 1.1231(5) 0.0910(4) 0.082(2) Uani 1 1 d .
O4 O 0.5242(4) 0.7927(4) 0.2690(3) 0.0496(17) Uani 1 1 d .
O5 O 0.4668(4) 0.7874(4) 0.1597(3) 0.0560(18) Uani 1 1 d .
O6 O 0.7596(4) 0.5801(4) 0.1990(3) 0.0537(18) Uani 1 1 d .
O7 O 0.6553(4) 0.7033(4) 0.1009(3) 0.0549(18) Uani 1 1 d .
O8 O 0.7975(5) 0.7024(5) -0.1189(3) 0.072(2) Uani 1 1 d .
O9 O 1.0858(5) 0.5657(4) 0.2342(3) 0.0570(18) Uani 1 1 d .
H9 H 1.0541 0.5379 0.2354 0.086 Uiso 1 1 d R
O10 O 1.2058(5) 0.6354(5) 0.2296(3) 0.071(2) Uani 1 1 d .
O11 O 0.8986(4) 0.7085(4) 0.1741(3) 0.0450(16) Uani 1 1 d .
O12 O 0.7072(4) 0.7808(4) 0.1933(3) 0.0406(15) Uani 1 1 d .
O13 O 0.5590(5) 1.0373(5) 0.0344(3) 0.074(2) Uani 1 1 d .
O14 O 1.0328(4) 0.8143(4) 0.1967(3) 0.0574(19) Uani 1 1 d .
O15 O 0.9866(5) 0.9688(5) 0.2099(4) 0.074(2) Uani 1 1 d .
O16 O 0.9186(5) 0.8075(5) 0.4029(3) 0.073(2) Uani 1 1 d .
O17 O 0.8506(5) 0.9672(4) 0.3278(3) 0.072(2) Uani 1 1 d .
O18 O 0.7101(7) 1.1964(7) 0.4464(5) 0.117(3) Uani 1 1 d .
O19 O 0.6428(4) 0.6994(4) 0.4472(3) 0.0559(18) Uani 1 1 d .
H19 H 0.6876 0.6984 0.4647 0.084 Uiso 1 1 d R
O20 O 0.4957(5) 0.6907(4) 0.4068(3) 0.0613(19) Uani 1 1 d .
O21 O 0.5592(5) 0.5973(5) 0.1829(4) 0.082(2) Uani 1 1 d .
O22 O 0.5757(5) 0.5920(5) 0.2857(3) 0.073(2) Uani 1 1 d .
O23 O 0.5374(7) 0.4971(6) 0.2593(4) 0.117(4) Uani 1 1 d .
O24 O 0.8987(5) 0.5807(4) 0.3034(4) 0.064(2) Uani 1 1 d .
O25 O 0.8513(5) 0.6472(5) 0.3862(3) 0.0589(19) Uani 1 1 d .
O26 O 0.9304(6) 0.5082(6) 0.4053(4) 0.117(3) Uani 1 1 d .
O27 O 1.0520(7) 0.9056(6) 0.3488(5) 0.098(3) Uani 1 1 d .
O28 O 1.1163(6) 0.7694(6) 0.3342(4) 0.102(3) Uani 1 1 d .
O29 O 1.1925(10) 0.8269(9) 0.3797(7) 0.198(6) Uani 1 1 d .
O30 O 0.6938(4) 0.6817(4) 0.3055(2) 0.0408(15) Uani 1 1 d .
H30 H 0.7146 0.6307 0.3273 0.049 Uiso 1 1 d R
O31 O 0.9655(4) 0.7201(4) 0.2910(3) 0.0480(17) Uani 1 1 d .
H31 H 0.9896 0.6828 0.3251 0.058 Uiso 1 1 d R
O32 O 0.6821(7) 0.8437(6) 0.6033(4) 0.119(4) Uani 1 1 d .
O33 O 0.6516(7) 0.8433(7) 0.7044(5) 0.122(4) Uani 1 1 d .
O34 O 0.7947(7) 0.8041(7) 0.6702(5) 0.121(4) Uani 1 1 d .
O35 O 1.0227(8) 0.7553(6) 0.8326(5) 0.141(4) Uani 1 1 d .
O36 O 1.0230(7) 0.6626(6) 0.9159(4) 0.112(3) Uani 1 1 d .
O37 O 0.9502(8) 0.7910(6) 0.9222(5) 0.134(4) Uani 1 1 d .
C1 C 0.6631(6) 0.9113(6) 0.3292(4) 0.046(3) Uani 1 1 d .
C2 C 0.6737(7) 0.9681(6) 0.2657(4) 0.045(2) Uani 1 1 d .
C3 C 0.7567(7) 0.9418(6) 0.2257(5) 0.046(3) Uani 1 1 d .
C4 C 0.7673(7) 0.9965(6) 0.1683(4) 0.050(3) Uani 1 1 d .
H4 H 0.8224 0.9803 0.1424 0.059 Uiso 1 1 calc R
C5 C 0.6956(7) 1.0760(7) 0.1491(5) 0.053(3) Uani 1 1 d .
C6 C 0.6131(7) 1.1018(7) 0.1864(5) 0.061(3) Uani 1 1 d .
H6 H 0.5653 1.1547 0.1731 0.073 Uiso 1 1 calc R
C7 C 0.6030(7) 1.0465(6) 0.2446(5) 0.057(3) Uani 1 1 d .
H7A H 0.5473 1.0630 0.2698 0.069 Uiso 1 1 calc R
C8 C 0.6417(8) 1.2028(7) 0.0669(5) 0.095(4) Uani 1 1 d .
H8A H 0.5883 1.1932 0.0586 0.143 Uiso 1 1 calc R
H8B H 0.6627 1.2306 0.0264 0.143 Uiso 1 1 calc R
H8C H 0.6248 1.2382 0.0997 0.143 Uiso 1 1 calc R
C9 C 0.4172(7) 0.9278(7) 0.3470(5) 0.058(3) Uani 1 1 d .
H9A H 0.3794 0.9770 0.3629 0.070 Uiso 1 1 calc R
C10 C 0.3889(7) 0.9180(7) 0.2857(5) 0.051(3) Uani 1 1 d .
C11 C 0.4412(7) 0.8548(6) 0.2504(4) 0.046(3) Uani 1 1 d .
C12 C 0.4076(7) 0.8529(7) 0.1908(5) 0.054(3) Uani 1 1 d .
C13 C 0.3209(7) 0.9122(7) 0.1681(5) 0.066(3) Uani 1 1 d .
H13 H 0.2968 0.9087 0.1305 0.079 Uiso 1 1 calc R
C14 C 0.2718(8) 0.9761(8) 0.2029(6) 0.080(4) Uani 1 1 d .
H14 H 0.2156 1.0183 0.1868 0.096 Uiso 1 1 calc R
C15 C 0.3035(8) 0.9795(7) 0.2607(5) 0.075(3) Uani 1 1 d .
H15 H 0.2680 1.0231 0.2835 0.090 Uiso 1 1 calc R
C16 C 0.4404(7) 0.7817(7) 0.0971(4) 0.070(3) Uani 1 1 d .
H16A H 0.3813 0.7762 0.1029 0.105 Uiso 1 1 calc R
H16B H 0.4871 0.7328 0.0819 0.105 Uiso 1 1 calc R
H16C H 0.4354 0.8322 0.0649 0.105 Uiso 1 1 calc R
C17 C 0.5975(6) 0.9000(6) 0.4427(4) 0.049(3) Uani 1 1 d .
H17A H 0.6009 0.9253 0.4791 0.059 Uiso 1 1 calc R
H17B H 0.6432 0.8417 0.4498 0.059 Uiso 1 1 calc R
C18 C 0.4991(7) 0.9002(6) 0.4433(4) 0.056(3) Uani 1 1 d .
H18A H 0.4903 0.8601 0.4818 0.067 Uiso 1 1 calc R
H18B H 0.4522 0.9565 0.4461 0.067 Uiso 1 1 calc R
C19 C 0.8074(7) 0.5424(6) 0.1536(5) 0.047(3) Uani 1 1 d .
C20 C 0.7969(7) 0.5818(6) 0.0810(4) 0.044(2) Uani 1 1 d .
C21 C 0.7232(7) 0.6621(6) 0.0615(5) 0.050(3) Uani 1 1 d .
C22 C 0.7235(7) 0.7029(6) -0.0069(4) 0.053(3) Uani 1 1 d .
H22 H 0.6776 0.7566 -0.0210 0.064 Uiso 1 1 calc R
C23 C 0.7905(7) 0.6643(7) -0.0526(5) 0.053(3) Uani 1 1 d .
C24 C 0.8578(7) 0.5835(7) -0.0342(5) 0.063(3) Uani 1 1 d .
H24 H 0.9012 0.5564 -0.0653 0.076 Uiso 1 1 calc R
C25 C 0.8588(7) 0.5437(6) 0.0326(5) 0.055(3) Uani 1 1 d .
H25 H 0.9032 0.4887 0.0452 0.066 Uiso 1 1 calc R
C26 C 0.7396(8) 0.7909(7) -0.1381(5) 0.092(4) Uani 1 1 d .
H26A H 0.6751 0.7985 -0.1336 0.138 Uiso 1 1 calc R
H26B H 0.7544 0.8110 -0.1836 0.138 Uiso 1 1 calc R
H26C H 0.7505 0.8226 -0.1100 0.138 Uiso 1 1 calc R
C27 C 1.1384(8) 0.3880(7) 0.2401(4) 0.057(3) Uani 1 1 d .
H27 H 1.1634 0.3302 0.2387 0.069 Uiso 1 1 calc R
C28 C 1.2023(8) 0.4279(8) 0.2327(5) 0.064(3) Uani 1 1 d .
C29 C 1.1734(8) 0.5164(7) 0.2322(5) 0.057(3) Uani 1 1 d .
C30 C 1.2424(8) 0.5505(8) 0.2284(5) 0.063(3) Uani 1 1 d .
C31 C 1.3358(8) 0.4991(8) 0.2230(5) 0.076(3) Uani 1 1 d .
H31A H 1.3803 0.5224 0.2189 0.092 Uiso 1 1 calc R
C32 C 1.3641(9) 0.4130(8) 0.2236(6) 0.083(4) Uani 1 1 d .
H32 H 1.4276 0.3790 0.2207 0.100 Uiso 1 1 calc R
C33 C 1.3002(8) 0.3776(8) 0.2285(5) 0.076(4) Uani 1 1 d .
H33 H 1.3206 0.3196 0.2290 0.091 Uiso 1 1 calc R
C34 C 1.2679(8) 0.6798(7) 0.2198(5) 0.089(4) Uani 1 1 d .
H34A H 1.3144 0.6533 0.2530 0.134 Uiso 1 1 calc R
H34B H 1.2326 0.7382 0.2235 0.134 Uiso 1 1 calc R
H34C H 1.2979 0.6774 0.1764 0.134 Uiso 1 1 calc R
C35 C 0.8902(7) 0.4236(6) 0.2421(4) 0.056(3) Uani 1 1 d .
H35A H 0.8569 0.3860 0.2538 0.067 Uiso 1 1 calc R
H35B H 0.8631 0.4672 0.2690 0.067 Uiso 1 1 calc R
C36 C 0.9927(7) 0.3723(7) 0.2590(5) 0.065(3) Uani 1 1 d .
H36A H 0.9958 0.3435 0.3053 0.078 Uiso 1 1 calc R
H36B H 1.0198 0.3289 0.2319 0.078 Uiso 1 1 calc R
C37 C 0.8753(7) 0.7372(6) 0.1135(5) 0.045(2) Uani 1 1 d .
C38 C 0.7920(6) 0.8136(6) 0.0941(4) 0.040(2) Uani 1 1 d .
C39 C 0.7130(6) 0.8342(6) 0.1347(4) 0.040(2) Uani 1 1 d .
C40 C 0.6308(6) 0.9076(6) 0.1173(4) 0.045(2) Uani 1 1 d .
H40A H 0.5773 0.9187 0.1450 0.054 Uiso 1 1 calc R
C41 C 0.6327(7) 0.9635(7) 0.0563(5) 0.055(3) Uani 1 1 d .
C42 C 0.7124(7) 0.9447(7) 0.0146(5) 0.058(3) Uani 1 1 d .
H42 H 0.7133 0.9815 -0.0256 0.069 Uiso 1 1 calc R
C43 C 0.7898(7) 0.8716(6) 0.0331(4) 0.052(3) Uani 1 1 d .
H43 H 0.8426 0.8595 0.0047 0.063 Uiso 1 1 calc R
C44 C 0.4737(7) 1.0570(7) 0.0746(5) 0.080(4) Uani 1 1 d .
H44A H 0.4574 1.0082 0.0859 0.120 Uiso 1 1 calc R
H44B H 0.4243 1.1041 0.0501 0.120 Uiso 1 1 calc R
H44C H 0.4823 1.0718 0.1146 0.120 Uiso 1 1 calc R
C45 C 1.1082(7) 0.7610(7) 0.0686(5) 0.061(3) Uani 1 1 d .
H45 H 1.1319 0.7531 0.0259 0.074 Uiso 1 1 calc R
C46 C 1.0953(7) 0.8408(7) 0.0844(5) 0.061(3) Uani 1 1 d .
C47 C 1.0535(7) 0.8663(7) 0.1450(5) 0.059(3) Uani 1 1 d .
C48 C 1.0356(8) 0.9487(8) 0.1511(6) 0.063(3) Uani 1 1 d .
C49 C 1.0574(8) 1.0056(8) 0.1012(6) 0.077(4) Uani 1 1 d .
H49 H 1.0429 1.0611 0.1060 0.093 Uiso 1 1 calc R
C50 C 1.1015(8) 0.9778(8) 0.0438(6) 0.078(4) Uani 1 1 d .
H50 H 1.1192 1.0150 0.0108 0.094 Uiso 1 1 calc R
C51 C 1.1204(8) 0.8983(8) 0.0329(6) 0.078(4) Uani 1 1 d .
H51 H 1.1489 0.8822 -0.0069 0.093 Uiso 1 1 calc R
C52 C 0.9548(9) 1.0565(8) 0.2176(6) 0.120(5) Uani 1 1 d .
H52A H 1.0074 1.0721 0.2141 0.179 Uiso 1 1 calc R
H52B H 0.9236 1.0625 0.2604 0.179 Uiso 1 1 calc R
H52C H 0.9121 1.0931 0.1833 0.179 Uiso 1 1 calc R
C53 C 1.0098(7) 0.6167(6) 0.0803(5) 0.056(3) Uani 1 1 d .
H53A H 1.0110 0.5803 0.0507 0.067 Uiso 1 1 calc R
H53B H 1.0032 0.5881 0.1256 0.067 Uiso 1 1 calc R
C54 C 1.1007(7) 0.6277(6) 0.0721(5) 0.059(3) Uani 1 1 d .
H54A H 1.1164 0.6418 0.0251 0.071 Uiso 1 1 calc R
H54B H 1.1503 0.5751 0.0915 0.071 Uiso 1 1 calc R
C55 C 0.8649(8) 0.8412(8) 0.4502(6) 0.067(3) Uani 1 1 d .
C56 C 0.8221(8) 0.9338(8) 0.4461(6) 0.067(3) Uani 1 1 d .
C57 C 0.8207(8) 0.9911(8) 0.3854(6) 0.071(3) Uani 1 1 d .
C58 C 0.7792(8) 1.0805(8) 0.3855(6) 0.079(4) Uani 1 1 d .
H58 H 0.7749 1.1194 0.3457 0.095 Uiso 1 1 calc R
C59 C 0.7463(9) 1.1091(10) 0.4431(8) 0.090(4) Uani 1 1 d .
C60 C 0.7495(9) 1.0577(9) 0.5016(7) 0.090(4) Uani 1 1 d .
H60 H 0.7280 1.0806 0.5399 0.108 Uiso 1 1 calc R
C61 C 0.7858(8) 0.9668(8) 0.5066(6) 0.081(4) Uani 1 1 d .
H61 H 0.7860 0.9304 0.5473 0.097 Uiso 1 1 calc R
C62 C 0.7135(10) 1.2551(10) 0.3866(8) 0.138(6) Uani 1 1 d .
H62A H 0.7767 1.2387 0.3689 0.206 Uiso 1 1 calc R
H62B H 0.6918 1.3113 0.3960 0.206 Uiso 1 1 calc R
H62C H 0.6742 1.2548 0.3545 0.206 Uiso 1 1 calc R
C63 C 0.7185(8) 0.6156(7) 0.5744(5) 0.068(3) Uani 1 1 d .
H63 H 0.7356 0.5884 0.6179 0.081 Uiso 1 1 calc R
C64 C 0.6365(8) 0.6139(7) 0.5534(5) 0.060(3) Uani 1 1 d .
C65 C 0.6021(7) 0.6550(6) 0.4891(5) 0.053(3) Uani 1 1 d .
C66 C 0.5218(7) 0.6486(6) 0.4706(5) 0.053(3) Uani 1 1 d .
C67 C 0.4793(8) 0.6021(7) 0.5139(5) 0.068(3) Uani 1 1 d .
H67 H 0.4269 0.5975 0.5013 0.082 Uiso 1 1 calc R
C68 C 0.5153(9) 0.5609(7) 0.5784(5) 0.076(4) Uani 1 1 d .
H68 H 0.4860 0.5293 0.6075 0.091 Uiso 1 1 calc R
C69 C 0.5895(9) 0.5665(7) 0.5977(5) 0.074(4) Uani 1 1 d .
H69 H 0.6113 0.5396 0.6402 0.089 Uiso 1 1 calc R
C70 C 0.4054(7) 0.6996(7) 0.3878(5) 0.081(4) Uani 1 1 d .
H70A H 0.4045 0.6442 0.3923 0.121 Uiso 1 1 calc R
H70B H 0.3949 0.7292 0.3424 0.121 Uiso 1 1 calc R
H70C H 0.3570 0.7314 0.4163 0.121 Uiso 1 1 calc R
C71 C 0.9048(8) 0.6966(8) 0.5170(5) 0.073(3) Uani 1 1 d .
H71A H 0.9642 0.6853 0.5346 0.087 Uiso 1 1 calc R
H71B H 0.9175 0.6766 0.4753 0.087 Uiso 1 1 calc R
C72 C 0.8561(8) 0.6480(8) 0.5653(5) 0.082(4) Uani 1 1 d .
H72A H 0.8994 0.5890 0.5767 0.099 Uiso 1 1 calc R
H72B H 0.8398 0.6709 0.6058 0.099 Uiso 1 1 calc R

loop_
_atom_site_aniso_label
_atom_site_aniso_U_11
_atom_site_aniso_U_22
_atom_site_aniso_U_33
_atom_site_aniso_U_23
_atom_site_aniso_U_13
_atom_site_aniso_U_12
Er1 0.0406(3) 0.0472(3) 0.0365(3) -0.0047(2) -0.0054(2) -0.0137(2)
Er2 0.0341(3) 0.0380(3) 0.0367(2) -0.0051(2) -0.0027(2) -0.0090(2)
Er3 0.0488(3) 0.0569(4) 0.0628(3) -0.0206(3) 0.0004(3) -0.0218(3)
Zn1 0.0387(7) 0.0540(8) 0.0328(6) -0.0051(5) -0.0035(5) -0.0095(6)
Zn2 0.0422(7) 0.0424(8) 0.0519(7) -0.0104(6) 0.0041(6) -0.0106(6)
N1 0.054(5) 0.046(5) 0.042(5) -0.016(4) -0.001(4) -0.012(5)
N2 0.046(5) 0.057(6) 0.043(5) -0.012(4) -0.001(4) -0.016(5)
N3 0.059(6) 0.041(6) 0.048(5) -0.009(4) -0.002(4) -0.005(5)
N4 0.056(6) 0.046(6) 0.054(5) -0.004(4) -0.012(5) -0.011(5)
N5 0.054(5) 0.046(6) 0.035(4) -0.011(4) 0.002(4) -0.006(5)
N6 0.047(5) 0.055(6) 0.057(5) -0.012(5) 0.001(4) -0.019(5)
N7 0.068(7) 0.084(8) 0.064(6) -0.017(6) -0.004(5) -0.025(7)
N8 0.059(6) 0.072(7) 0.057(6) -0.002(5) -0.017(5) -0.027(6)
N9 0.088(8) 0.098(10) 0.070(8) 0.001(7) -0.009(7) -0.053(8)
N10 0.057(7) 0.062(8) 0.074(8) 0.020(7) -0.014(6) -0.028(6)
N11 0.095(12) 0.109(13) 0.124(11) -0.029(10) -0.017(9) -0.028(10)
N12 0.104(12) 0.107(11) 0.096(11) -0.017(9) -0.001(10) -0.034(10)
N13 0.139(12) 0.075(10) 0.079(9) -0.028(8) 0.024(8) -0.042(10)
O1 0.048(4) 0.044(4) 0.035(4) -0.008(3) 0.004(3) -0.014(4)
O2 0.040(4) 0.041(4) 0.045(4) -0.010(3) -0.005(3) -0.014(3)
O3 0.089(6) 0.061(6) 0.068(5) 0.001(4) 0.004(5) -0.012(5)
O4 0.044(4) 0.055(5) 0.036(4) -0.003(3) -0.006(3) -0.007(4)
O5 0.051(4) 0.073(5) 0.038(4) -0.009(4) -0.012(3) -0.016(4)
O6 0.054(4) 0.052(5) 0.044(4) -0.005(3) -0.003(3) -0.013(4)
O7 0.054(4) 0.056(5) 0.036(4) -0.006(3) -0.002(3) -0.004(4)
O8 0.085(6) 0.056(5) 0.043(4) -0.007(4) -0.001(4) 0.004(4)
O9 0.051(5) 0.048(5) 0.070(5) -0.012(4) -0.009(4) -0.015(4)
O10 0.057(5) 0.069(6) 0.076(5) -0.011(5) -0.005(4) -0.015(5)
O11 0.040(4) 0.049(4) 0.041(4) -0.007(3) -0.004(3) -0.012(3)
O12 0.042(4) 0.042(4) 0.032(3) -0.002(3) -0.002(3) -0.014(3)
O13 0.065(5) 0.057(6) 0.077(5) 0.005(4) -0.013(4) -0.008(5)
O14 0.055(5) 0.056(5) 0.063(4) -0.010(4) 0.007(4) -0.028(4)
O15 0.083(6) 0.054(6) 0.093(6) -0.015(5) 0.001(5) -0.034(5)
O16 0.072(5) 0.071(6) 0.069(5) -0.020(4) 0.002(4) -0.020(5)
O17 0.073(5) 0.066(6) 0.067(5) -0.022(4) -0.008(4) -0.011(4)
O18 0.116(8) 0.105(9) 0.117(8) -0.051(7) 0.006(7) -0.017(7)
O19 0.059(5) 0.069(5) 0.039(4) 0.000(4) -0.014(3) -0.026(4)
O20 0.054(5) 0.073(6) 0.051(4) 0.000(4) -0.004(4) -0.025(4)
O21 0.093(6) 0.088(7) 0.075(5) -0.002(5) -0.020(5) -0.048(5)
O22 0.086(6) 0.085(6) 0.058(5) -0.013(4) 0.007(4) -0.047(5)
O23 0.149(9) 0.128(9) 0.113(7) 0.004(6) -0.018(6) -0.105(8)
O24 0.058(5) 0.050(5) 0.070(5) -0.008(4) 0.004(4) -0.011(4)
O25 0.052(5) 0.072(6) 0.049(4) -0.005(4) -0.011(4) -0.022(4)
O26 0.115(8) 0.091(8) 0.118(7) 0.033(6) -0.028(6) -0.035(7)
O27 0.092(8) 0.088(8) 0.121(7) -0.028(7) -0.027(6) -0.032(6)
O28 0.080(7) 0.104(8) 0.112(7) -0.030(6) -0.019(5) -0.016(6)
O29 0.168(13) 0.222(16) 0.217(14) -0.058(11) -0.059(11) -0.067(12)
O30 0.038(4) 0.044(4) 0.038(3) -0.001(3) -0.010(3) -0.016(3)
O31 0.042(4) 0.054(5) 0.049(4) -0.012(3) 0.000(3) -0.019(4)
O32 0.101(8) 0.148(10) 0.080(7) -0.006(7) -0.010(6) -0.028(7)
O33 0.120(9) 0.146(10) 0.091(7) -0.026(7) 0.006(6) -0.045(8)
O34 0.095(8) 0.133(10) 0.120(8) -0.011(7) -0.012(7) -0.033(8)
O35 0.203(12) 0.118(9) 0.106(8) -0.035(7) 0.036(8) -0.073(9)
O36 0.148(9) 0.070(7) 0.093(7) -0.018(6) -0.008(6) -0.014(7)
O37 0.181(11) 0.094(9) 0.111(8) -0.034(7) 0.022(7) -0.039(8)
C1 0.047(6) 0.045(7) 0.039(6) -0.014(5) -0.006(5) -0.008(6)
C2 0.048(7) 0.042(7) 0.042(6) -0.010(5) 0.001(5) -0.015(6)
C3 0.051(7) 0.041(7) 0.049(6) -0.015(5) -0.003(5) -0.016(6)
C4 0.056(7) 0.042(7) 0.048(6) -0.012(5) 0.004(5) -0.017(6)
C5 0.065(8) 0.046(7) 0.041(6) -0.002(5) 0.005(6) -0.021(6)
C6 0.063(8) 0.053(8) 0.053(7) -0.009(6) -0.010(6) -0.009(6)
C7 0.060(7) 0.050(7) 0.050(7) -0.015(6) 0.000(6) -0.007(6)
C8 0.112(11) 0.081(11) 0.074(9) 0.003(7) -0.011(8) -0.026(9)
C9 0.053(7) 0.056(8) 0.051(7) -0.015(6) 0.001(6) -0.005(6)
C10 0.039(6) 0.054(8) 0.052(7) -0.006(6) -0.004(5) -0.012(6)
C11 0.036(6) 0.058(8) 0.036(6) -0.002(5) -0.001(5) -0.014(6)
C12 0.049(7) 0.057(8) 0.047(7) -0.005(6) 0.002(6) -0.015(6)
C13 0.057(8) 0.073(9) 0.053(7) -0.003(6) -0.012(6) -0.012(7)
C14 0.064(8) 0.077(10) 0.069(8) -0.008(7) -0.015(7) 0.003(7)
C15 0.062(8) 0.076(10) 0.064(8) -0.010(7) -0.009(7) -0.003(7)
C16 0.063(8) 0.085(9) 0.059(7) -0.013(6) -0.019(6) -0.021(7)
C17 0.054(7) 0.055(7) 0.036(6) -0.010(5) 0.000(5) -0.019(6)
C18 0.055(7) 0.057(7) 0.043(6) -0.012(5) 0.005(5) -0.009(6)
C19 0.051(7) 0.045(7) 0.042(6) -0.012(5) -0.007(5) -0.013(6)
C20 0.051(7) 0.041(7) 0.035(6) -0.008(5) -0.005(5) -0.011(5)
C21 0.055(7) 0.049(7) 0.044(6) -0.011(5) -0.005(5) -0.016(6)
C22 0.057(7) 0.046(7) 0.040(6) -0.007(5) 0.000(5) -0.003(6)
C23 0.061(7) 0.054(7) 0.035(6) -0.010(5) 0.000(5) -0.013(6)
C24 0.071(8) 0.053(8) 0.047(7) -0.015(6) 0.003(6) -0.004(6)
C25 0.058(7) 0.046(7) 0.047(6) -0.013(5) -0.004(5) -0.002(6)
C26 0.107(11) 0.075(10) 0.063(8) -0.002(7) -0.006(7) -0.010(9)
C27 0.066(8) 0.052(8) 0.042(6) -0.005(5) -0.014(6) -0.010(7)
C28 0.061(8) 0.062(9) 0.052(7) -0.011(6) -0.010(6) -0.005(7)
C29 0.051(8) 0.057(8) 0.051(7) -0.011(6) -0.010(6) -0.007(7)
C30 0.057(8) 0.059(9) 0.059(7) -0.010(6) -0.003(6) -0.007(7)
C31 0.061(9) 0.077(10) 0.079(8) -0.013(8) -0.012(7) -0.014(8)
C32 0.066(9) 0.074(10) 0.083(9) -0.008(8) -0.008(7) -0.002(8)
C33 0.063(9) 0.063(9) 0.077(8) -0.012(7) -0.005(7) 0.000(8)
C34 0.085(10) 0.078(10) 0.104(10) -0.020(8) 0.002(8) -0.031(9)
C35 0.064(8) 0.047(7) 0.048(6) -0.006(5) -0.012(6) -0.012(6)
C36 0.070(8) 0.056(8) 0.052(7) -0.003(6) -0.018(6) -0.007(7)
C37 0.044(6) 0.042(7) 0.044(6) -0.006(5) 0.008(5) -0.015(5)
C38 0.041(6) 0.038(6) 0.036(5) -0.005(5) 0.000(5) -0.011(5)
C39 0.044(6) 0.037(6) 0.036(5) -0.007(5) -0.007(5) -0.010(5)
C40 0.043(6) 0.042(7) 0.044(6) -0.011(5) -0.002(5) -0.010(5)
C41 0.056(7) 0.046(7) 0.053(7) -0.007(6) -0.009(6) -0.009(6)
C42 0.050(7) 0.056(8) 0.049(6) 0.002(6) -0.001(6) -0.011(6)
C43 0.054(7) 0.045(7) 0.050(6) -0.005(5) 0.006(5) -0.015(6)
C44 0.066(8) 0.075(9) 0.080(8) -0.014(7) -0.010(7) -0.006(7)
C45 0.057(7) 0.065(9) 0.057(7) -0.008(6) 0.003(6) -0.022(7)
C46 0.057(7) 0.063(8) 0.063(8) -0.003(7) 0.001(6) -0.030(7)
C47 0.049(7) 0.062(9) 0.066(8) -0.006(7) -0.002(6) -0.024(7)
C48 0.063(8) 0.068(9) 0.068(8) -0.008(7) 0.000(6) -0.038(7)
C49 0.079(9) 0.070(9) 0.091(9) -0.007(8) -0.006(8) -0.041(8)
C50 0.075(9) 0.076(10) 0.082(9) 0.006(8) -0.001(7) -0.040(8)
C51 0.075(9) 0.079(10) 0.075(8) -0.006(8) 0.006(7) -0.032(8)
C52 0.130(13) 0.091(12) 0.133(12) -0.021(10) 0.011(10) -0.044(11)
C53 0.053(7) 0.053(8) 0.053(7) -0.009(5) 0.001(6) -0.015(6)
C54 0.052(7) 0.053(8) 0.056(7) -0.014(6) 0.002(6) -0.005(6)
C55 0.062(8) 0.077(10) 0.071(9) -0.023(8) -0.003(7) -0.031(8)
C56 0.061(8) 0.078(10) 0.069(8) -0.032(8) -0.003(7) -0.025(8)
C57 0.067(8) 0.071(10) 0.075(9) -0.032(8) -0.004(7) -0.019(7)
C58 0.079(9) 0.077(10) 0.082(9) -0.038(8) -0.007(7) -0.018(8)
C59 0.087(10) 0.081(12) 0.101(11) -0.041(10) 0.000(9) -0.020(9)
C60 0.084(10) 0.092(12) 0.093(11) -0.046(10) 0.008(9) -0.022(9)
C61 0.078(9) 0.085(11) 0.084(9) -0.032(8) -0.003(7) -0.028(8)
C62 0.137(15) 0.118(16) 0.149(15) -0.049(13) 0.003(13) -0.031(13)
C63 0.071(9) 0.069(9) 0.049(7) 0.000(6) -0.011(6) -0.016(7)
C64 0.062(8) 0.059(8) 0.054(7) -0.001(6) -0.008(6) -0.023(7)
C65 0.053(7) 0.054(7) 0.045(6) 0.002(5) -0.003(6) -0.020(6)
C66 0.056(7) 0.056(7) 0.038(6) -0.003(5) -0.002(5) -0.016(6)
C67 0.064(8) 0.071(9) 0.068(8) 0.000(7) 0.002(7) -0.034(7)
C68 0.074(9) 0.072(9) 0.065(8) 0.011(7) -0.002(7) -0.026(8)
C69 0.079(10) 0.069(9) 0.053(7) 0.007(6) -0.009(7) -0.016(8)
C70 0.060(8) 0.100(11) 0.069(8) 0.010(7) -0.010(7) -0.030(8)
C71 0.068(8) 0.085(10) 0.063(8) -0.012(7) -0.008(7) -0.026(8)
C72 0.076(9) 0.089(10) 0.072(8) -0.004(7) -0.021(7) -0.024(8)

loop_
_atom_type_symbol
_atom_type_description
_atom_type_scat_dispersion_real
_atom_type_scat_dispersion_imag
_atom_type_scat_source
C C 0.0033 0.0016 'International Tables Vol C Tables 4.2.6.8 and 6.1.1.4'
H H 0.0000 0.0000 'International Tables Vol C Tables 4.2.6.8 and 6.1.1.4'
N N 0.0061 0.0033 'International Tables Vol C Tables 4.2.6.8 and 6.1.1.4'
O O 0.0106 0.0060 'International Tables Vol C Tables 4.2.6.8 and 6.1.1.4'
Zn Zn 0.2839 1.4301 'International Tables Vol C Tables 4.2.6.8 and 6.1.1.4'
Er Er -0.2586 4.9576 'International Tables Vol C Tables 4.2.6.8 and 6.1.1.4'

loop_
_citation_id
_citation_doi
_citation_year
1 10.1016/j.poly.2017.03.019 2017

loop_
_geom_angle_atom_site_label_1
_geom_angle_atom_site_label_2
_geom_angle_atom_site_label_3
_geom_angle
O7 Er1 O6 75.4(2)
O7 Er1 O4 131.9(2)
O6 Er1 O4 149.4(2)
O7 Er1 O12 81.5(2)
O6 Er1 O12 90.2(2)
O4 Er1 O12 82.4(2)
O7 Er1 O30 140.5(2)
O6 Er1 O30 80.0(2)
O4 Er1 O30 69.66(19)
O12 Er1 O30 68.07(18)
O7 Er1 O22 129.0(2)
O6 Er1 O22 84.2(2)
O4 Er1 O22 85.4(2)
O12 Er1 O22 145.6(2)
O30 Er1 O22 77.5(2)
O7 Er1 O21 78.8(2)
O6 Er1 O21 80.8(2)
O4 Er1 O21 114.2(2)
O12 Er1 O21 159.9(2)
O30 Er1 O21 127.1(2)
O22 Er1 O21 51.8(2)
O7 Er1 O5 77.7(2)
O6 Er1 O5 145.8(2)
O4 Er1 O5 64.1(2)
O12 Er1 O5 106.4(2)
O30 Er1 O5 133.8(2)
O22 Er1 O5 96.8(2)
O21 Er1 O5 73.5(2)
O7 Er1 Zn1 154.85(17)
O6 Er1 Zn1 114.41(15)
O4 Er1 Zn1 35.04(14)
O12 Er1 Zn1 75.54(13)
O30 Er1 Zn1 34.95(13)
O22 Er1 Zn1 76.03(18)
O21 Er1 Zn1 124.59(18)
O5 Er1 Zn1 98.86(14)
O7 Er1 Er2 105.76(16)
O6 Er1 Er2 73.65(15)
O4 Er1 Er2 84.03(15)
O12 Er1 Er2 34.30(13)
O30 Er1 Er2 36.73(13)
O22 Er1 Er2 112.47(18)
O21 Er1 Er2 151.70(18)
O5 Er1 Er2 134.79(15)
Zn1 Er1 Er2 58.98(2)
O2 Er2 O12 88.88(19)
O2 Er2 O31 68.7(2)
O12 Er2 O31 140.99(19)
O2 Er2 O11 83.93(19)
O12 Er2 O11 72.57(19)
O31 Er2 O11 73.62(18)
O2 Er2 O1 73.4(2)
O12 Er2 O1 86.44(19)
O31 Er2 O1 114.91(19)
O11 Er2 O1 149.4(2)
O2 Er2 O30 139.4(2)
O12 Er2 O30 67.86(18)
O31 Er2 O30 147.61(19)
O11 Er2 O30 117.14(18)
O1 Er2 O30 72.45(19)
O2 Er2 O25 121.5(2)
O12 Er2 O25 142.7(2)
O31 Er2 O25 74.9(2)
O11 Er2 O25 127.1(2)
O1 Er2 O25 83.0(2)
O30 Er2 O25 74.87(19)
O2 Er2 O24 144.4(2)
O12 Er2 O24 115.0(2)
O31 Er2 O24 76.5(2)
O11 Er2 O24 79.2(2)
O1 Er2 O24 130.8(2)
O30 Er2 O24 76.0(2)
O25 Er2 O24 52.6(2)
O2 Er2 Er3 35.74(14)
O12 Er2 Er3 123.68(14)
O31 Er2 Er3 36.35(14)
O11 Er2 Er3 88.03(14)
O1 Er2 Er3 85.39(14)
O30 Er2 Er3 154.82(12)
O25 Er2 Er3 91.00(15)
O24 Er2 Er3 112.09(16)
O2 Er2 Er1 122.30(14)
O12 Er2 Er1 34.73(14)
O31 Er2 Er1 157.05(13)
O11 Er2 Er1 87.01(14)
O1 Er2 Er1 88.03(14)
O30 Er2 Er1 36.09(12)
O25 Er2 Er1 109.04(15)
O24 Er2 Er1 88.01(16)
Er3 Er2 Er1 157.970(16)
O17 Er3 O16 75.3(3)
O17 Er3 O2 80.1(2)
O16 Er3 O2 98.2(2)
O17 Er3 O31 134.6(2)
O16 Er3 O31 78.2(2)
O2 Er3 O31 68.0(2)
O17 Er3 O14 138.1(2)
O16 Er3 O14 144.9(2)
O2 Er3 O14 81.7(2)
O31 Er3 O14 69.2(2)
O17 Er3 O28 130.1(3)
O16 Er3 O28 82.6(3)
O2 Er3 O28 148.0(3)
O31 Er3 O28 81.0(3)
O14 Er3 O28 80.0(3)
O17 Er3 O27 78.6(3)
O16 Er3 O27 83.9(3)
O2 Er3 O27 157.2(3)
O31 Er3 O27 134.1(3)
O14 Er3 O27 109.6(3)
O28 Er3 O27 54.8(3)
O17 Er3 O15 80.4(3)
O16 Er3 O15 149.7(3)
O2 Er3 O15 95.2(2)
O31 Er3 O15 132.1(2)
O14 Er3 O15 64.0(2)
O28 Er3 O15 99.9(3)
O27 Er3 O15 73.6(3)
O17 Er3 Zn2 154.24(18)
O16 Er3 Zn2 111.80(18)
O2 Er3 Zn2 74.45(14)
O31 Er3 Zn2 35.27(13)
O14 Er3 Zn2 34.09(16)
O28 Er3 Zn2 75.6(2)
O27 Er3 Zn2 126.0(2)
O15 Er3 Zn2 97.98(18)
O17 Er3 Er2 101.16(18)
O16 Er3 Er2 77.22(17)
O2 Er3 Er2 34.80(14)
O31 Er3 Er2 36.56(14)
O14 Er3 Er2 83.94(15)
O28 Er3 Er2 116.8(2)
O27 Er3 Er2 160.4(2)
O15 Er3 Er2 125.86(16)
Zn2 Er3 Er2 58.82(2)
O19 Zn1 O30 94.4(2)
O19 Zn1 O4 160.1(3)
O30 Zn1 O4 80.0(2)
O19 Zn1 N2 101.5(3)
O30 Zn1 N2 160.3(3)
O4 Zn1 N2 88.6(3)
O19 Zn1 O1 93.0(2)
O30 Zn1 O1 79.4(2)
O4 Zn1 O1 104.6(2)
N2 Zn1 O1 88.1(3)
O19 Zn1 O20 74.0(2)
O30 Zn1 O20 105.4(2)
O4 Zn1 O20 88.9(2)
N2 Zn1 O20 90.3(3)
O1 Zn1 O20 166.4(2)
O19 Zn1 Er1 129.90(18)
O30 Zn1 Er1 40.56(14)
O4 Zn1 Er1 39.78(17)
N2 Zn1 Er1 127.8(2)
O1 Zn1 Er1 96.72(13)
O20 Zn1 Er1 94.95(16)
O9 Zn2 O14 160.9(3)
O9 Zn2 N6 99.8(3)
O14 Zn2 N6 89.0(3)
O9 Zn2 O31 94.1(2)
O14 Zn2 O31 80.7(2)
N6 Zn2 O31 163.3(3)
O9 Zn2 O11 92.6(2)
O14 Zn2 O11 104.3(2)
N6 Zn2 O11 90.3(3)
O31 Zn2 O11 79.6(2)
O9 Zn2 O10 72.0(3)
O14 Zn2 O10 92.1(3)
N6 Zn2 O10 85.5(3)
O31 Zn2 O10 107.9(2)
O11 Zn2 O10 163.0(3)
O9 Zn2 Er3 130.41(17)
O14 Zn2 Er3 40.28(18)
N6 Zn2 Er3 128.9(2)
O31 Zn2 Er3 40.62(16)
O11 Zn2 Er3 95.79(14)
O10 Zn2 Er3 99.60(19)
C1 N1 C17 122.7(8)
C1 N1 H1 118.6
C17 N1 H1 118.6
C9 N2 C18 116.4(8)
C9 N2 Zn1 125.7(7)
C18 N2 Zn1 117.9(6)
C19 N3 C35 120.9(8)
C19 N3 H3 119.5
C35 N3 H3 119.5
C27 N4 C36 119.8(9)
C37 N5 C53 123.6(8)
C37 N5 H5 118.2
C53 N5 H5 118.2
C45 N6 C54 115.0(8)
C45 N6 Zn2 125.8(7)
C54 N6 Zn2 119.0(6)
C55 N7 C71 122.6(10)
C55 N7 H7 118.7
C71 N7 H7 118.7
C63 N8 C72 123.8(10)
O23 N9 O22 123.6(11)
O23 N9 O21 120.4(11)
O22 N9 O21 115.9(10)
O26 N10 O24 123.9(12)
O26 N10 O25 120.6(11)
O24 N10 O25 115.4(9)
O27 N11 O29 120.0(16)
O27 N11 O28 123.5(14)
O29 N11 O28 115.8(15)
O34 N12 O33 123.4(15)
O34 N12 O32 122.7(15)
O33 N12 O32 113.9(15)
O36 N13 O37 120.5(13)
O36 N13 O35 118.2(13)
O37 N13 O35 120.7(14)
C1 O1 Zn1 119.8(6)
C1 O1 Er2 131.6(6)
Zn1 O1 Er2 100.2(2)
C3 O2 Er2 125.9(5)
C3 O2 Er3 119.5(5)
Er2 O2 Er3 109.5(2)
C5 O3 C8 116.3(9)
C11 O4 Zn1 128.2(6)
C11 O4 Er1 126.6(5)
Zn1 O4 Er1 105.2(3)
C12 O5 C16 118.6(8)
C12 O5 Er1 118.3(5)
C16 O5 Er1 122.7(6)
C19 O6 Er1 137.1(6)
C21 O7 Er1 137.3(6)
C23 O8 C26 117.2(8)
C29 O9 Zn2 120.5(7)
C29 O9 H9 109.5
Zn2 O9 H9 126.4
C30 O10 C34 119.0(9)
C30 O10 Zn2 108.4(7)
C34 O10 Zn2 127.7(7)
C37 O11 Zn2 119.6(5)
C37 O11 Er2 131.6(6)
Zn2 O11 Er2 99.3(2)
C39 O12 Er2 122.6(5)
C39 O12 Er1 123.8(5)
Er2 O12 Er1 111.0(2)
C41 O13 C44 117.7(8)
C47 O14 Zn2 129.6(7)
C47 O14 Er3 124.4(7)
Zn2 O14 Er3 105.6(3)
C48 O15 C52 116.8(9)
C48 O15 Er3 119.6(6)
C52 O15 Er3 123.5(7)
C55 O16 Er3 136.3(8)
C57 O17 Er3 135.2(7)
C59 O18 C62 117.5(12)
C65 O19 Zn1 121.1(6)
C65 O19 H19 109.5
Zn1 O19 H19 129.3
C66 O20 C70 116.7(8)
C66 O20 Zn1 111.2(6)
C70 O20 Zn1 130.1(6)
N9 O21 Er1 94.0(6)
N9 O22 Er1 97.9(7)
N10 O24 Er2 96.6(6)
N10 O25 Er2 95.3(6)
N11 O27 Er3 92.1(9)
N11 O28 Er3 89.3(8)
Zn1 O30 Er1 104.5(2)
Zn1 O30 Er2 108.0(2)
Er1 O30 Er2 107.2(2)
Zn1 O30 H30 112.2
Er1 O30 H30 112.3
Er2 O30 H30 112.3
Zn2 O31 Er3 104.1(2)
Zn2 O31 Er2 107.5(2)
Er3 O31 Er2 107.1(2)
Zn2 O31 H31 112.4
Er3 O31 H31 112.6
Er2 O31 H31 112.6
O1 C1 N1 120.7(9)
O1 C1 C2 121.9(8)
N1 C1 C2 117.4(9)
C7 C2 C3 119.0(9)
C7 C2 C1 121.0(9)
C3 C2 C1 120.0(9)
O2 C3 C4 120.2(9)
O2 C3 C2 120.2(9)
C4 C3 C2 119.5(10)
C3 C4 C5 120.1(9)
C3 C4 H4 119.9
C5 C4 H4 119.9
O3 C5 C6 124.8(10)
O3 C5 C4 114.0(9)
C6 C5 C4 121.2(9)
C5 C6 C7 118.4(10)
C5 C6 H6 120.8
C7 C6 H6 120.8
C2 C7 C6 121.6(10)
C2 C7 H7A 119.2
C6 C7 H7A 119.2
O3 C8 H8A 109.5
O3 C8 H8B 109.5
H8A C8 H8B 109.5
O3 C8 H8C 109.5
H8A C8 H8C 109.5
H8B C8 H8C 109.5
N2 C9 C10 127.5(10)
N2 C9 H9A 116.2
C10 C9 H9A 116.2
C11 C10 C15 118.7(9)
C11 C10 C9 124.9(9)
C15 C10 C9 116.4(10)
O4 C11 C10 124.2(9)
O4 C11 C12 116.1(9)
C10 C11 C12 119.8(10)
O5 C12 C13 124.8(9)
O5 C12 C11 114.3(9)
C13 C12 C11 120.9(10)
C14 C13 C12 118.1(10)
C14 C13 H13 121.0
C12 C13 H13 121.0
C15 C14 C13 121.8(11)
C15 C14 H14 119.1
C13 C14 H14 119.1
C14 C15 C10 120.6(11)
C14 C15 H15 119.7
C10 C15 H15 119.7
O5 C16 H16A 109.5
O5 C16 H16B 109.5
H16A C16 H16B 109.5
O5 C16 H16C 109.5
H16A C16 H16C 109.5
H16B C16 H16C 109.5
N1 C17 C18 111.7(7)
N1 C17 H17A 109.3
C18 C17 H17A 109.3
N1 C17 H17B 109.3
C18 C17 H17B 109.3
H17A C17 H17B 107.9
N2 C18 C17 109.2(7)
N2 C18 H18A 109.8
C17 C18 H18A 109.8
N2 C18 H18B 109.8
C17 C18 H18B 109.8
H18A C18 H18B 108.3
O6 C19 N3 117.8(8)
O6 C19 C20 123.3(9)
N3 C19 C20 118.7(9)
C25 C20 C21 118.9(8)
C25 C20 C19 122.2(9)
C21 C20 C19 118.9(8)
O7 C21 C20 125.9(9)
O7 C21 C22 117.1(9)
C20 C21 C22 117.0(9)
C23 C22 C21 121.6(9)
C23 C22 H22 119.2
C21 C22 H22 119.2
C24 C23 C22 121.0(9)
C24 C23 O8 114.8(9)
C22 C23 O8 124.2(9)
C23 C24 C25 117.8(9)
C23 C24 H24 121.1
C25 C24 H24 121.1
C20 C25 C24 123.4(10)
C20 C25 H25 118.3
C24 C25 H25 118.3
O8 C26 H26A 109.5
O8 C26 H26B 109.5
H26A C26 H26B 109.5
O8 C26 H26C 109.5
H26A C26 H26C 109.5
H26B C26 H26C 109.5
N4 C27 C28 126.5(11)
N4 C27 H27 116.8
C28 C27 H27 116.8
C27 C28 C29 122.7(11)
C27 C28 C33 119.3(12)
C29 C28 C33 118.0(12)
O9 C29 C30 120.0(11)
O9 C29 C28 120.9(11)
C30 C29 C28 119.1(11)
O10 C30 C31 126.5(12)
O10 C30 C29 113.3(10)
C31 C30 C29 120.2(12)
C30 C31 C32 120.8(12)
C30 C31 H31A 119.6
C32 C31 H31A 119.6
C33 C32 C31 120.7(12)
C33 C32 H32 119.7
C31 C32 H32 119.7
C32 C33 C28 121.2(12)
C32 C33 H33 119.4
C28 C33 H33 119.4
O10 C34 H34A 109.5
O10 C34 H34B 109.5
H34A C34 H34B 109.5
O10 C34 H34C 109.5
H34A C34 H34C 109.5
H34B C34 H34C 109.5
N3 C35 C36 113.9(8)
N3 C35 H35A 108.8
C36 C35 H35A 108.8
N3 C35 H35B 108.8
C36 C35 H35B 108.8
H35A C35 H35B 107.7
N4 C36 C35 113.9(9)
N4 C36 H36A 108.8
C35 C36 H36A 108.8
N4 C36 H36B 108.8
C35 C36 H36B 108.8
H36A C36 H36B 107.7
O11 C37 N5 119.2(9)
O11 C37 C38 121.8(8)
N5 C37 C38 118.9(8)
C39 C38 C43 116.9(9)
C39 C38 C37 121.6(8)
C43 C38 C37 121.5(8)
O12 C39 C38 121.1(8)
O12 C39 C40 115.6(8)
C38 C39 C40 123.1(8)
C39 C40 C41 117.6(9)
C39 C40 H40A 121.2
C41 C40 H40A 121.2
O13 C41 C42 116.1(9)
O13 C41 C40 123.5(9)
C42 C41 C40 120.4(10)
C43 C42 C41 119.7(9)
C43 C42 H42 120.2
C41 C42 H42 120.2
C42 C43 C38 122.3(9)
C42 C43 H43 118.9
C38 C43 H43 118.9
O13 C44 H44A 109.5
O13 C44 H44B 109.5
H44A C44 H44B 109.5
O13 C44 H44C 109.5
H44A C44 H44C 109.5
H44B C44 H44C 109.5
N6 C45 C46 128.1(10)
N6 C45 H45 115.9
C46 C45 H45 115.9
C47 C46 C51 119.9(11)
C47 C46 C45 123.7(10)
C51 C46 C45 116.2(11)
O14 C47 C48 118.9(10)
O14 C47 C46 123.1(10)
C48 C47 C46 118.0(10)
C49 C48 C47 122.7(12)
C49 C48 O15 124.5(11)
C47 C48 O15 112.5(10)
C48 C49 C50 118.0(12)
C48 C49 H49 121.0
C50 C49 H49 121.0
C51 C50 C49 123.3(12)
C51 C50 H50 118.4
C49 C50 H50 118.4
C50 C51 C46 118.1(11)
C50 C51 H51 121.0
C46 C51 H51 121.0
O15 C52 H52A 109.5
O15 C52 H52B 109.5
H52A C52 H52B 109.5
O15 C52 H52C 109.5
H52A C52 H52C 109.5
H52B C52 H52C 109.5
N5 C53 C54 113.3(8)
N5 C53 H53A 108.9
C54 C53 H53A 108.9
N5 C53 H53B 108.9
C54 C53 H53B 108.9
H53A C53 H53B 107.7
C53 C54 N6 108.6(8)
C53 C54 H54A 110.0
N6 C54 H54A 110.0
C53 C54 H54B 110.0
N6 C54 H54B 110.0
H54A C54 H54B 108.3
O16 C55 N7 117.6(12)
O16 C55 C56 121.8(11)
N7 C55 C56 120.6(12)
C57 C56 C61 119.5(12)
C57 C56 C55 121.5(11)
C61 C56 C55 118.9(12)
O17 C57 C56 123.7(11)
O17 C57 C58 117.8(12)
C56 C57 C58 118.4(11)
C59 C58 C57 120.6(13)
C59 C58 H58 119.7
C57 C58 H58 119.7
C60 C59 C58 123.1(15)
C60 C59 O18 114.2(14)
C58 C59 O18 122.6(14)
C59 C60 C61 120.8(13)
C59 C60 H60 119.6
C61 C60 H60 119.6
C60 C61 C56 117.6(12)
C60 C61 H61 121.2
C56 C61 H61 121.2
O18 C62 H62A 109.5
O18 C62 H62B 109.5
H62A C62 H62B 109.5
O18 C62 H62C 109.5
H62A C62 H62C 109.5
H62B C62 H62C 109.5
N8 C63 C64 127.0(10)
N8 C63 H63 116.5
C64 C63 H63 116.5
C65 C64 C63 121.8(10)
C65 C64 C69 119.2(10)
C63 C64 C69 119.0(10)
O19 C65 C64 121.1(10)
O19 C65 C66 120.0(9)
C64 C65 C66 118.9(10)
C67 C66 O20 126.2(10)
C67 C66 C65 120.3(10)
O20 C66 C65 113.5(9)
C66 C67 C68 119.9(11)
C66 C67 H67 120.0
C68 C67 H67 120.0
C69 C68 C67 121.4(11)
C69 C68 H68 119.3
C67 C68 H68 119.3
C68 C69 C64 120.3(11)
C68 C69 H69 119.9
C64 C69 H69 119.9
O20 C70 H70A 109.5
O20 C70 H70B 109.5
H70A C70 H70B 109.5
O20 C70 H70C 109.5
H70A C70 H70C 109.5
H70B C70 H70C 109.5
N7 C71 C72 112.7(10)
N7 C71 H71A 109.1
C72 C71 H71A 109.1
N7 C71 H71B 109.1
C72 C71 H71B 109.1
H71A C71 H71B 107.8
N8 C72 C71 114.3(9)
N8 C72 H72A 108.7
C71 C72 H72A 108.7
N8 C72 H72B 108.7
C71 C72 H72B 108.7
H72A C72 H72B 107.6

loop_
_geom_bond_atom_site_label_1
_geom_bond_atom_site_label_2
_geom_bond_distance
Er1 O7 2.177(6)
Er1 O6 2.268(6)
Er1 O4 2.307(6)
Er1 O12 2.312(5)
Er1 O30 2.337(5)
Er1 O22 2.431(7)
Er1 O21 2.482(7)
Er1 O5 2.515(6)
Er1 Zn1 3.4794(11)
Er1 Er2 3.7899(6)
Er2 O2 2.286(6)
Er2 O12 2.287(5)
Er2 O31 2.353(5)
Er2 O11 2.365(6)
Er2 O1 2.365(6)
Er2 O30 2.372(5)
Er2 O25 2.448(6)
Er2 O24 2.449(7)
Er2 Er3 3.7765(6)
Er3 O17 2.172(7)
Er3 O16 2.273(7)
Er3 O2 2.339(5)
Er3 O31 2.342(6)
Er3 O14 2.342(6)
Er3 O28 2.444(8)
Er3 O27 2.463(8)
Er3 O15 2.504(7)
Er3 Zn2 3.4888(12)
Zn1 O19 2.010(6)
Zn1 O30 2.059(5)
Zn1 O4 2.070(6)
Zn1 N2 2.084(8)
Zn1 O1 2.313(6)
Zn1 O20 2.322(6)
Zn2 O9 2.017(6)
Zn2 O14 2.031(6)
Zn2 N6 2.053(8)
Zn2 O31 2.077(5)
Zn2 O11 2.330(6)
Zn2 O10 2.393(7)
N1 C1 1.310(10)
N1 C17 1.465(10)
N1 H1 0.8600
N2 C9 1.292(11)
N2 C18 1.472(10)
N3 C19 1.352(11)
N3 C35 1.464(10)
N3 H3 0.8600
N4 C27 1.291(12)
N4 C36 1.464(11)
N5 C37 1.340(10)
N5 C53 1.448(10)
N5 H5 0.8600
N6 C45 1.296(11)
N6 C54 1.511(11)
N7 C55 1.341(13)
N7 C71 1.461(12)
N7 H7 0.8600
N8 C63 1.269(12)
N8 C72 1.471(12)
N9 O23 1.227(11)
N9 O22 1.239(10)
N9 O21 1.292(10)
N10 O26 1.226(10)
N10 O24 1.259(10)
N10 O25 1.308(11)
N11 O27 1.202(13)
N11 O29 1.283(14)
N11 O28 1.359(14)
N12 O34 1.205(13)
N12 O33 1.223(13)
N12 O32 1.260(13)
N13 O36 1.193(12)
N13 O37 1.218(12)
N13 O35 1.230(12)
O1 C1 1.284(10)
O2 C3 1.382(10)
O3 C5 1.369(10)
O3 C8 1.426(11)
O4 C11 1.344(10)
O5 C12 1.382(11)
O5 C16 1.439(9)
O6 C19 1.255(10)
O7 C21 1.318(10)
O8 C23 1.391(10)
O8 C26 1.431(11)
O9 C29 1.292(11)
O9 H9 0.8200
O10 C30 1.363(12)
O10 C34 1.446(11)
O11 C37 1.276(9)
O12 C39 1.369(9)
O13 C41 1.362(11)
O13 C44 1.441(11)
O14 C47 1.337(11)
O15 C48 1.388(11)
O15 C52 1.450(13)
O16 C55 1.288(12)
O17 C57 1.317(11)
O18 C59 1.412(15)
O18 C62 1.427(14)
O19 C65 1.312(10)
O19 H19 0.8200
O20 C66 1.376(10)
O20 C70 1.452(10)
O30 H30 0.8501
O31 H31 0.8499
C1 C2 1.492(12)
C2 C7 1.383(12)
C2 C3 1.414(12)
C3 C4 1.385(11)
C4 C5 1.394(12)
C4 H4 0.9300
C5 C6 1.378(12)
C6 C7 1.399(12)
C6 H6 0.9300
C7 H7A 0.9300
C8 H8A 0.9600
C8 H8B 0.9600
C8 H8C 0.9600
C9 C10 1.459(12)
C9 H9A 0.9300
C10 C11 1.381(12)
C10 C15 1.401(13)
C11 C12 1.407(12)
C12 C13 1.390(13)
C13 C14 1.373(13)
C13 H13 0.9300
C14 C15 1.370(13)
C14 H14 0.9300
C15 H15 0.9300
C16 H16A 0.9600
C16 H16B 0.9600
C16 H16C 0.9600
C17 C18 1.539(11)
C17 H17A 0.9700
C17 H17B 0.9700
C18 H18A 0.9700
C18 H18B 0.9700
C19 C20 1.499(11)
C20 C25 1.384(11)
C20 C21 1.419(12)
C21 C22 1.431(11)
C22 C23 1.383(12)
C22 H22 0.9300
C23 C24 1.377(12)
C24 C25 1.395(11)
C24 H24 0.9300
C25 H25 0.9300
C26 H26A 0.9600
C26 H26B 0.9600
C26 H26C 0.9600
C27 C28 1.414(13)
C27 H27 0.9300
C28 C29 1.424(14)
C28 C33 1.427(14)
C29 C30 1.421(14)
C30 C31 1.376(14)
C31 C32 1.385(14)
C31 H31A 0.9300
C32 C33 1.361(14)
C32 H32 0.9300
C33 H33 0.9300
C34 H34A 0.9600
C34 H34B 0.9600
C34 H34C 0.9600
C35 C36 1.527(12)
C35 H35A 0.9700
C35 H35B 0.9700
C36 H36A 0.9700
C36 H36B 0.9700
C37 C38 1.455(12)
C38 C39 1.370(11)
C38 C43 1.421(11)
C39 C40 1.414(11)
C40 C41 1.415(12)
C40 H40A 0.9300
C41 C42 1.390(12)
C42 C43 1.373(12)
C42 H42 0.9300
C43 H43 0.9300
C44 H44A 0.9600
C44 H44B 0.9600
C44 H44C 0.9600
C45 C46 1.435(13)
C45 H45 0.9300
C46 C47 1.415(13)
C46 C51 1.426(13)
C47 C48 1.387(13)
C48 C49 1.376(13)
C49 C50 1.379(14)
C49 H49 0.9300
C50 C51 1.366(14)
C50 H50 0.9300
C51 H51 0.9300
C52 H52A 0.9600
C52 H52B 0.9600
C52 H52C 0.9600
C53 C54 1.499(11)
C53 H53A 0.9700
C53 H53B 0.9700
C54 H54A 0.9700
C54 H54B 0.9700
C55 C56 1.469(15)
C56 C57 1.411(14)
C56 C61 1.449(13)
C57 C58 1.431(14)
C58 C59 1.356(15)
C58 H58 0.9300
C59 C60 1.325(16)
C60 C61 1.440(15)
C60 H60 0.9300
C61 H61 0.9300
C62 H62A 0.9600
C62 H62B 0.9600
C62 H62C 0.9600
C63 C64 1.421(13)
C63 H63 0.9300
C64 C65 1.413(12)
C64 C69 1.432(13)
C65 C66 1.414(12)
C66 C67 1.367(12)
C67 C68 1.425(13)
C67 H67 0.9300
C68 C69 1.323(13)
C68 H68 0.9300
C69 H69 0.9300
C70 H70A 0.9600
C70 H70B 0.9600
C70 H70C 0.9600
C71 C72 1.501(13)
C71 H71A 0.9700
C71 H71B 0.9700
C72 H72A 0.9700
C72 H72B 0.9700

loop_
_geom_torsion_atom_site_label_1
_geom_torsion_atom_site_label_2
_geom_torsion_atom_site_label_3
_geom_torsion_atom_site_label_4
_geom_torsion
O7 Er1 Er2 O2 64.4(2)
O6 Er1 Er2 O2 133.6(2)
O4 Er1 Er2 O2 -67.5(2)
O12 Er1 Er2 O2 17.7(3)
O30 Er1 Er2 O2 -131.2(3)
O22 Er1 Er2 O2 -150.1(2)
O21 Er1 Er2 O2 160.0(4)
O5 Er1 Er2 O2 -23.8(2)
Zn1 Er1 Er2 O2 -93.68(16)
O7 Er1 Er2 O12 46.7(3)
O6 Er1 Er2 O12 115.8(3)
O4 Er1 Er2 O12 -85.3(3)
O30 Er1 Er2 O12 -148.9(3)
O22 Er1 Er2 O12 -167.8(3)
O21 Er1 Er2 O12 142.3(5)
O5 Er1 Er2 O12 -41.5(3)
Zn1 Er1 Er2 O12 -111.4(2)
O7 Er1 Er2 O31 -48.5(4)
O6 Er1 Er2 O31 20.6(4)
O4 Er1 Er2 O31 179.5(4)
O12 Er1 Er2 O31 -95.2(4)
O30 Er1 Er2 O31 115.9(4)
O22 Er1 Er2 O31 97.0(4)
O21 Er1 Er2 O31 47.1(5)
O5 Er1 Er2 O31 -136.7(4)
Zn1 Er1 Er2 O31 153.4(4)
O7 Er1 Er2 O11 -16.5(2)
O6 Er1 Er2 O11 52.7(2)
O4 Er1 Er2 O11 -148.4(2)
O12 Er1 Er2 O11 -63.2(3)
O30 Er1 Er2 O11 147.9(3)
O22 Er1 Er2 O11 129.0(2)
O21 Er1 Er2 O11 79.1(4)
O5 Er1 Er2 O11 -104.7(2)
Zn1 Er1 Er2 O11 -174.57(15)
O7 Er1 Er2 O1 133.3(2)
O6 Er1 Er2 O1 -157.6(2)
O4 Er1 Er2 O1 1.3(2)
O12 Er1 Er2 O1 86.6(3)
O30 Er1 Er2 O1 -62.3(3)
O22 Er1 Er2 O1 -81.2(2)
O21 Er1 Er2 O1 -131.1(4)
O5 Er1 Er2 O1 45.1(2)
Zn1 Er1 Er2 O1 -24.79(14)
O7 Er1 Er2 O30 -164.4(3)
O6 Er1 Er2 O30 -95.3(3)
O4 Er1 Er2 O30 63.6(3)
O12 Er1 Er2 O30 148.9(3)
O22 Er1 Er2 O30 -18.9(3)
O21 Er1 Er2 O30 -68.8(5)
O5 Er1 Er2 O30 107.4(3)
Zn1 Er1 Er2 O30 37.5(2)
O7 Er1 Er2 O25 -144.8(3)
O6 Er1 Er2 O25 -75.7(2)
O4 Er1 Er2 O25 83.2(2)
O12 Er1 Er2 O25 168.4(3)
O30 Er1 Er2 O25 19.6(3)
O22 Er1 Er2 O25 0.7(3)
O21 Er1 Er2 O25 -49.2(4)
O5 Er1 Er2 O25 127.0(3)
Zn1 Er1 Er2 O25 57.06(18)
O7 Er1 Er2 O24 -95.7(2)
O6 Er1 Er2 O24 -26.6(2)
O4 Er1 Er2 O24 132.3(2)
O12 Er1 Er2 O24 -142.5(3)
O30 Er1 Er2 O24 68.7(3)
O22 Er1 Er2 O24 49.8(3)
O21 Er1 Er2 O24 -0.1(4)
O5 Er1 Er2 O24 176.1(3)
Zn1 Er1 Er2 O24 106.16(17)
O7 Er1 Er2 Er3 60.75(18)
O6 Er1 Er2 Er3 129.88(16)
O4 Er1 Er2 Er3 -71.22(15)
O12 Er1 Er2 Er3 14.0(2)
O30 Er1 Er2 Er3 -134.9(2)
O22 Er1 Er2 Er3 -153.7(2)
O21 Er1 Er2 Er3 156.4(4)
O5 Er1 Er2 Er3 -27.5(2)
Zn1 Er1 Er2 Er3 -97.36(5)
O2 Er2 Er3 O17 53.7(3)
O12 Er2 Er3 O17 68.6(2)
O31 Er2 Er3 O17 -159.4(3)
O11 Er2 Er3 O17 136.1(2)
O1 Er2 Er3 O17 -14.0(2)
O30 Er2 Er3 O17 -42.1(4)
O25 Er2 Er3 O17 -96.9(2)
O24 Er2 Er3 O17 -146.4(3)
Er1 Er2 Er3 O17 59.04(19)
O2 Er2 Er3 O16 125.6(3)
O12 Er2 Er3 O16 140.5(3)
O31 Er2 Er3 O16 -87.4(3)
O11 Er2 Er3 O16 -152.0(2)
O1 Er2 Er3 O16 57.9(2)
O30 Er2 Er3 O16 29.8(4)
O25 Er2 Er3 O16 -25.0(3)
O24 Er2 Er3 O16 -74.5(3)
Er1 Er2 Er3 O16 130.95(19)
O12 Er2 Er3 O2 14.9(3)
O31 Er2 Er3 O2 146.9(3)
O11 Er2 Er3 O2 82.3(3)
O1 Er2 Er3 O2 -67.7(3)
O30 Er2 Er3 O2 -95.8(4)
O25 Er2 Er3 O2 -150.6(3)
O24 Er2 Er3 O2 159.8(3)
Er1 Er2 Er3 O2 5.3(2)
O2 Er2 Er3 O31 -146.9(3)
O12 Er2 Er3 O31 -132.1(3)
O11 Er2 Er3 O31 -64.6(3)
O1 Er2 Er3 O31 145.3(3)
O30 Er2 Er3 O31 117.3(4)
O25 Er2 Er3 O31 62.5(3)
O24 Er2 Er3 O31 12.9(3)
Er1 Er2 Er3 O31 -141.6(2)
O2 Er2 Er3 O14 -84.1(3)
O12 Er2 Er3 O14 -69.3(2)
O31 Er2 Er3 O14 62.8(3)
O11 Er2 Er3 O14 -1.8(2)
O1 Er2 Er3 O14 -151.9(2)
O30 Er2 Er3 O14 -179.9(4)
O25 Er2 Er3 O14 125.3(2)
O24 Er2 Er3 O14 75.7(2)
Er1 Er2 Er3 O14 -78.82(17)
O2 Er2 Er3 O28 -159.6(3)
O12 Er2 Er3 O28 -144.8(3)
O31 Er2 Er3 O28 -12.7(3)
O11 Er2 Er3 O28 -77.3(3)
O1 Er2 Er3 O28 132.6(3)
O30 Er2 Er3 O28 104.6(4)
O25 Er2 Er3 O28 49.8(3)
O24 Er2 Er3 O28 0.2(3)
Er1 Er2 Er3 O28 -154.3(2)
O2 Er2 Er3 O27 140.9(7)
O12 Er2 Er3 O27 155.8(7)
O31 Er2 Er3 O27 -72.2(7)
O11 Er2 Er3 O27 -136.7(7)
O1 Er2 Er3 O27 73.2(7)
O30 Er2 Er3 O27 45.1(8)
O25 Er2 Er3 O27 -9.7(7)
O24 Er2 Er3 O27 -59.2(7)
Er1 Er2 Er3 O27 146.2(7)
O2 Er2 Er3 O15 -32.5(3)
O12 Er2 Er3 O15 -17.6(3)
O31 Er2 Er3 O15 114.5(3)
O11 Er2 Er3 O15 49.9(3)
O1 Er2 Er3 O15 -100.2(3)
O30 Er2 Er3 O15 -128.3(4)
O25 Er2 Er3 O15 176.9(3)
O24 Er2 Er3 O15 127.4(3)
Er1 Er2 Er3 O15 -27.2(2)
O2 Er2 Er3 Zn2 -108.8(2)
O12 Er2 Er3 Zn2 -93.88(16)
O31 Er2 Er3 Zn2 38.2(2)
O11 Er2 Er3 Zn2 -26.41(15)
O1 Er2 Er3 Zn2 -176.49(14)
O30 Er2 Er3 Zn2 155.5(3)
O25 Er2 Er3 Zn2 100.66(17)
O24 Er2 Er3 Zn2 51.08(18)
Er1 Er2 Er3 Zn2 -103.44(5)
O7 Er1 Zn1 O19 -131.7(5)
O6 Er1 Zn1 O19 -23.4(3)
O4 Er1 Zn1 O19 155.7(4)
O12 Er1 Zn1 O19 -106.9(3)
O30 Er1 Zn1 O19 -34.6(3)
O22 Er1 Zn1 O19 53.5(3)
O21 Er1 Zn1 O19 72.4(3)
O5 Er1 Zn1 O19 148.4(3)
Er2 Er1 Zn1 O19 -74.1(2)
O7 Er1 Zn1 O30 -97.1(5)
O6 Er1 Zn1 O30 11.2(3)
O4 Er1 Zn1 O30 -169.7(3)
O12 Er1 Zn1 O30 -72.3(3)
O22 Er1 Zn1 O30 88.1(3)
O21 Er1 Zn1 O30 107.0(3)
O5 Er1 Zn1 O30 -177.0(3)
Er2 Er1 Zn1 O30 -39.5(2)
O7 Er1 Zn1 O4 72.6(5)
O6 Er1 Zn1 O4 -179.0(3)
O12 Er1 Zn1 O4 97.5(3)
O30 Er1 Zn1 O4 169.7(3)
O22 Er1 Zn1 O4 -102.2(3)
O21 Er1 Zn1 O4 -83.3(3)
O5 Er1 Zn1 O4 -7.3(3)
Er2 Er1 Zn1 O4 130.3(3)
O7 Er1 Zn1 N2 60.8(5)
O6 Er1 Zn1 N2 169.1(3)
O4 Er1 Zn1 N2 -11.9(4)
O12 Er1 Zn1 N2 85.6(3)
O30 Er1 Zn1 N2 157.9(4)
O22 Er1 Zn1 N2 -114.1(3)
O21 Er1 Zn1 N2 -95.2(3)
O5 Er1 Zn1 N2 -19.2(3)
Er2 Er1 Zn1 N2 118.4(3)
O7 Er1 Zn1 O1 -32.1(4)
O6 Er1 Zn1 O1 76.2(2)
O4 Er1 Zn1 O1 -104.7(3)
O12 Er1 Zn1 O1 -7.3(2)
O30 Er1 Zn1 O1 65.0(3)
O22 Er1 Zn1 O1 153.1(2)
O21 Er1 Zn1 O1 172.0(3)
O5 Er1 Zn1 O1 -112.0(2)
Er2 Er1 Zn1 O1 25.56(16)
O7 Er1 Zn1 O20 155.0(4)
O6 Er1 Zn1 O20 -96.7(2)
O4 Er1 Zn1 O20 82.4(3)
O12 Er1 Zn1 O20 179.8(2)
O30 Er1 Zn1 O20 -107.9(3)
O22 Er1 Zn1 O20 -19.8(3)
O21 Er1 Zn1 O20 -0.9(3)
O5 Er1 Zn1 O20 75.0(2)
Er2 Er1 Zn1 O20 -147.38(18)
O17 Er3 Zn2 O9 -114.2(5)
O16 Er3 Zn2 O9 -12.8(3)
O2 Er3 Zn2 O9 -105.5(3)
O31 Er3 Zn2 O9 -31.8(3)
O14 Er3 Zn2 O9 156.2(4)
O28 Er3 Zn2 O9 63.0(3)
O27 Er3 Zn2 O9 85.8(4)
O15 Er3 Zn2 O9 161.3(3)
Er2 Er3 Zn2 O9 -71.4(2)
O17 Er3 Zn2 O14 89.5(5)
O16 Er3 Zn2 O14 -169.0(3)
O2 Er3 Zn2 O14 98.2(3)
O31 Er3 Zn2 O14 172.0(4)
O28 Er3 Zn2 O14 -93.3(4)
O27 Er3 Zn2 O14 -70.5(4)
O15 Er3 Zn2 O14 5.0(3)
Er2 Er3 Zn2 O14 132.4(3)
O17 Er3 Zn2 N6 79.3(5)
O16 Er3 Zn2 N6 -179.3(3)
O2 Er3 Zn2 N6 88.0(3)
O31 Er3 Zn2 N6 161.7(4)
O14 Er3 Zn2 N6 -10.3(4)
O28 Er3 Zn2 N6 -103.5(4)
O27 Er3 Zn2 N6 -80.7(4)
O15 Er3 Zn2 N6 -5.2(3)
Er2 Er3 Zn2 N6 122.1(3)
O17 Er3 Zn2 O31 -82.4(5)
O16 Er3 Zn2 O31 19.0(3)
O2 Er3 Zn2 O31 -73.7(3)
O14 Er3 Zn2 O31 -172.0(4)
O28 Er3 Zn2 O31 94.8(3)
O27 Er3 Zn2 O31 117.6(4)
O15 Er3 Zn2 O31 -167.0(3)
Er2 Er3 Zn2 O31 -39.6(2)
O17 Er3 Zn2 O11 -15.9(5)
O16 Er3 Zn2 O11 85.6(2)
O2 Er3 Zn2 O11 -7.1(2)
O31 Er3 Zn2 O11 66.6(3)
O14 Er3 Zn2 O11 -105.4(3)
O28 Er3 Zn2 O11 161.3(3)
O27 Er3 Zn2 O11 -175.9(3)
O15 Er3 Zn2 O11 -100.4(2)
Er2 Er3 Zn2 O11 26.97(15)
O17 Er3 Zn2 O10 171.3(5)
O16 Er3 Zn2 O10 -87.3(3)
O2 Er3 Zn2 O10 180.0(2)
O31 Er3 Zn2 O10 -106.3(3)
O14 Er3 Zn2 O10 81.8(3)
O28 Er3 Zn2 O10 -11.5(3)
O27 Er3 Zn2 O10 11.3(3)
O15 Er3 Zn2 O10 86.8(3)
Er2 Er3 Zn2 O10 -145.89(19)
O19 Zn1 N2 C9 -158.6(8)
O30 Zn1 N2 C9 58.2(13)
O4 Zn1 N2 C9 4.1(8)
O1 Zn1 N2 C9 108.7(8)
O20 Zn1 N2 C9 -84.9(8)
Er1 Zn1 N2 C9 11.6(10)
O19 Zn1 N2 C18 22.2(7)
O30 Zn1 N2 C18 -120.9(8)
O4 Zn1 N2 C18 -175.1(6)
O1 Zn1 N2 C18 -70.4(6)
O20 Zn1 N2 C18 96.0(6)
Er1 Zn1 N2 C18 -167.5(5)
O9 Zn2 N6 C45 -157.9(8)
O14 Zn2 N6 C45 5.1(9)
O31 Zn2 N6 C45 56.8(14)
O11 Zn2 N6 C45 109.4(9)
O10 Zn2 N6 C45 -87.0(9)
Er3 Zn2 N6 C45 11.7(10)
O9 Zn2 N6 C54 26.7(7)
O14 Zn2 N6 C54 -170.3(7)
O31 Zn2 N6 C54 -118.6(10)
O11 Zn2 N6 C54 -66.0(7)
O10 Zn2 N6 C54 97.6(7)
Er3 Zn2 N6 C54 -163.7(5)
O19 Zn1 O1 C1 -114.6(6)
O30 Zn1 O1 C1 151.5(6)
O4 Zn1 O1 C1 74.9(6)
N2 Zn1 O1 C1 -13.2(6)
O20 Zn1 O1 C1 -96.6(11)
Er1 Zn1 O1 C1 114.7(6)
O19 Zn1 O1 Er2 93.8(2)
O30 Zn1 O1 Er2 -0.2(2)
O4 Zn1 O1 Er2 -76.8(3)
N2 Zn1 O1 Er2 -164.8(3)
O20 Zn1 O1 Er2 111.7(9)
Er1 Zn1 O1 Er2 -37.02(18)
O2 Er2 O1 C1 11.3(7)
O12 Er2 O1 C1 -78.5(7)
O31 Er2 O1 C1 67.5(8)
O11 Er2 O1 C1 -32.5(9)
O30 Er2 O1 C1 -146.4(8)
O25 Er2 O1 C1 137.3(8)
O24 Er2 O1 C1 161.1(7)
Er3 Er2 O1 C1 45.7(7)
Er1 Er2 O1 C1 -113.3(7)
O2 Er2 O1 Zn1 157.9(3)
O12 Er2 O1 Zn1 68.1(2)
O31 Er2 O1 Zn1 -145.9(2)
O11 Er2 O1 Zn1 114.1(4)
O30 Er2 O1 Zn1 0.16(18)
O25 Er2 O1 Zn1 -76.1(2)
O24 Er2 O1 Zn1 -52.3(3)
Er3 Er2 O1 Zn1 -167.73(18)
Er1 Er2 O1 Zn1 33.31(16)
O12 Er2 O2 C3 38.2(6)
O31 Er2 O2 C3 -174.5(7)
O11 Er2 O2 C3 110.8(6)
O1 Er2 O2 C3 -48.4(6)
O30 Er2 O2 C3 -14.8(7)
O25 Er2 O2 C3 -119.0(6)
O24 Er2 O2 C3 172.6(6)
Er3 Er2 O2 C3 -154.2(7)
Er1 Er2 O2 C3 28.2(7)
O12 Er2 O2 Er3 -167.7(2)
O31 Er2 O2 Er3 -20.32(19)
O11 Er2 O2 Er3 -95.1(2)
O1 Er2 O2 Er3 105.7(2)
O30 Er2 O2 Er3 139.4(2)
O25 Er2 O2 Er3 35.2(3)
O24 Er2 O2 Er3 -33.3(5)
Er1 Er2 O2 Er3 -177.64(10)
O17 Er3 O2 C3 29.5(6)
O16 Er3 O2 C3 102.9(6)
O31 Er3 O2 C3 176.6(6)
O14 Er3 O2 C3 -112.6(6)
O28 Er3 O2 C3 -168.1(6)
O27 Er3 O2 C3 9.1(10)
O15 Er3 O2 C3 -49.8(6)
Zn2 Er3 O2 C3 -146.7(6)
Er2 Er3 O2 C3 156.1(7)
O17 Er3 O2 Er2 -126.6(3)
O16 Er3 O2 Er2 -53.2(3)
O31 Er3 O2 Er2 20.5(2)
O14 Er3 O2 Er2 91.3(2)
O28 Er3 O2 Er2 35.8(5)
O27 Er3 O2 Er2 -146.9(6)
O15 Er3 O2 Er2 154.1(3)
Zn2 Er3 O2 Er2 57.24(17)
O19 Zn1 O4 C11 111.6(9)
O30 Zn1 O4 C11 -173.4(8)
N2 Zn1 O4 C11 -9.6(7)
O1 Zn1 O4 C11 -97.3(7)
O20 Zn1 O4 C11 80.8(7)
Er1 Zn1 O4 C11 179.8(9)
O19 Zn1 O4 Er1 -68.2(8)
O30 Zn1 O4 Er1 6.8(2)
N2 Zn1 O4 Er1 170.6(3)
O1 Zn1 O4 Er1 82.9(3)
O20 Zn1 O4 Er1 -99.0(3)
O7 Er1 O4 C11 33.2(8)
O6 Er1 O4 C11 -178.1(6)
O12 Er1 O4 C11 104.6(7)
O30 Er1 O4 C11 173.9(7)
O22 Er1 O4 C11 -107.7(7)
O21 Er1 O4 C11 -63.5(7)
O5 Er1 O4 C11 -7.8(7)
Zn1 Er1 O4 C11 -179.8(9)
Er2 Er1 O4 C11 139.1(7)
O7 Er1 O4 Zn1 -147.0(3)
O6 Er1 O4 Zn1 1.7(6)
O12 Er1 O4 Zn1 -75.6(2)
O30 Er1 O4 Zn1 -6.3(2)
O22 Er1 O4 Zn1 72.1(3)
O21 Er1 O4 Zn1 116.3(3)
O5 Er1 O4 Zn1 172.0(3)
Er2 Er1 O4 Zn1 -41.1(2)
O7 Er1 O5 C12 -143.5(6)
O6 Er1 O5 C12 177.7(6)
O4 Er1 O5 C12 6.5(6)
O12 Er1 O5 C12 -66.3(6)
O30 Er1 O5 C12 8.8(7)
O22 Er1 O5 C12 88.0(6)
O21 Er1 O5 C12 134.7(7)
Zn1 Er1 O5 C12 11.2(6)
Er2 Er1 O5 C12 -43.4(7)
O7 Er1 O5 C16 28.7(6)
O6 Er1 O5 C16 -10.1(8)
O4 Er1 O5 C16 178.7(7)
O12 Er1 O5 C16 105.9(6)
O30 Er1 O5 C16 -179.0(6)
O22 Er1 O5 C16 -99.8(7)
O21 Er1 O5 C16 -53.1(7)
Zn1 Er1 O5 C16 -176.7(6)
Er2 Er1 O5 C16 128.8(6)
O7 Er1 O6 C19 -11.3(9)
O4 Er1 O6 C19 -167.8(8)
O12 Er1 O6 C19 -92.5(9)
O30 Er1 O6 C19 -160.2(9)
O22 Er1 O6 C19 121.5(9)
O21 Er1 O6 C19 69.4(9)
O5 Er1 O6 C19 27.9(11)
Zn1 Er1 O6 C19 -166.7(8)
Er2 Er1 O6 C19 -123.0(9)
O6 Er1 O7 C21 -4.4(9)
O4 Er1 O7 C21 159.7(8)
O12 Er1 O7 C21 88.0(9)
O30 Er1 O7 C21 48.8(10)
O22 Er1 O7 C21 -74.2(9)
O21 Er1 O7 C21 -87.8(9)
O5 Er1 O7 C21 -163.1(9)
Zn1 Er1 O7 C21 112.2(8)
Er2 Er1 O7 C21 63.5(9)
O14 Zn2 O9 C29 -55.1(12)
N6 Zn2 O9 C29 61.4(7)
O31 Zn2 O9 C29 -128.1(7)
O11 Zn2 O9 C29 152.2(7)
O10 Zn2 O9 C29 -20.6(7)
Er3 Zn2 O9 C29 -108.0(7)
O9 Zn2 O10 C30 19.8(6)
O14 Zn2 O10 C30 -170.8(6)
N6 Zn2 O10 C30 -82.0(7)
O31 Zn2 O10 C30 108.3(6)
O11 Zn2 O10 C30 -5.6(12)
Er3 Zn2 O10 C30 149.4(6)
O9 Zn2 O10 C34 174.3(8)
O14 Zn2 O10 C34 -16.4(8)
N6 Zn2 O10 C34 72.5(8)
O31 Zn2 O10 C34 -97.3(8)
O11 Zn2 O10 C34 148.8(8)
Er3 Zn2 O10 C34 -56.2(8)
O9 Zn2 O11 C37 -117.8(7)
O14 Zn2 O11 C37 71.1(7)
N6 Zn2 O11 C37 -17.9(7)
O31 Zn2 O11 C37 148.6(7)
O10 Zn2 O11 C37 -93.6(10)
Er3 Zn2 O11 C37 111.2(6)
O9 Zn2 O11 Er2 92.2(2)
O14 Zn2 O11 Er2 -78.9(3)
N6 Zn2 O11 Er2 -168.0(3)
O31 Zn2 O11 Er2 -1.5(2)
O10 Zn2 O11 Er2 116.3(7)
Er3 Zn2 O11 Er2 -38.90(18)
O2 Er2 O11 C37 -73.7(7)
O12 Er2 O11 C37 17.0(7)
O31 Er2 O11 C37 -143.2(8)
O1 Er2 O11 C37 -31.8(9)
O30 Er2 O11 C37 69.8(8)
O25 Er2 O11 C37 160.9(7)
O24 Er2 O11 C37 137.8(8)
Er3 Er2 O11 C37 -109.3(7)
Er1 Er2 O11 C37 49.2(7)
O2 Er2 O11 Zn2 70.9(2)
O12 Er2 O11 Zn2 161.6(3)
O31 Er2 O11 Zn2 1.4(2)
O1 Er2 O11 Zn2 112.8(4)
O30 Er2 O11 Zn2 -145.62(19)
O25 Er2 O11 Zn2 -54.5(3)
O24 Er2 O11 Zn2 -77.7(2)
Er3 Er2 O11 Zn2 35.27(17)
Er1 Er2 O11 Zn2 -166.20(18)
O2 Er2 O12 C39 32.8(6)
O31 Er2 O12 C39 -20.2(8)
O11 Er2 O12 C39 -51.2(6)
O1 Er2 O12 C39 106.3(6)
O30 Er2 O12 C39 178.7(6)
O25 Er2 O12 C39 179.7(6)
O24 Er2 O12 C39 -119.8(6)
Er3 Er2 O12 C39 24.2(7)
Er1 Er2 O12 C39 -162.1(7)
O2 Er2 O12 Er1 -165.1(2)
O31 Er2 O12 Er1 141.9(2)
O11 Er2 O12 Er1 110.9(3)
O1 Er2 O12 Er1 -91.7(2)
O30 Er2 O12 Er1 -19.2(2)
O25 Er2 O12 Er1 -18.2(5)
O24 Er2 O12 Er1 42.2(3)
Er3 Er2 O12 Er1 -173.73(11)
O7 Er1 O12 C39 26.9(6)
O6 Er1 O12 C39 102.1(6)
O4 Er1 O12 C39 -107.6(6)
O30 Er1 O12 C39 -178.7(7)
O22 Er1 O12 C39 -177.9(6)
O21 Er1 O12 C39 39.1(10)
O5 Er1 O12 C39 -47.5(7)
Zn1 Er1 O12 C39 -142.7(6)
Er2 Er1 O12 C39 161.8(8)
O7 Er1 O12 Er2 -134.9(3)
O6 Er1 O12 Er2 -59.7(2)
O4 Er1 O12 Er2 90.5(2)
O30 Er1 O12 Er2 19.5(2)
O22 Er1 O12 Er2 20.2(5)
O21 Er1 O12 Er2 -122.7(6)
O5 Er1 O12 Er2 150.7(2)
Zn1 Er1 O12 Er2 55.49(18)
O9 Zn2 O14 C47 116.6(10)
N6 Zn2 O14 C47 -1.5(8)
O31 Zn2 O14 C47 -168.3(8)
O11 Zn2 O14 C47 -91.6(8)
O10 Zn2 O14 C47 84.0(8)
Er3 Zn2 O14 C47 -173.5(9)
O9 Zn2 O14 Er3 -69.8(8)
N6 Zn2 O14 Er3 172.0(3)
O31 Zn2 O14 Er3 5.3(2)
O11 Zn2 O14 Er3 81.9(3)
O10 Zn2 O14 Er3 -102.5(3)
O17 Er3 O14 C47 34.5(8)
O16 Er3 O14 C47 -168.1(7)
O2 Er3 O14 C47 99.5(7)
O31 Er3 O14 C47 169.0(8)
O28 Er3 O14 C47 -106.9(7)
O27 Er3 O14 C47 -60.1(8)
O15 Er3 O14 C47 -0.5(7)
Zn2 Er3 O14 C47 174.0(9)
Er2 Er3 O14 C47 134.5(7)
O17 Er3 O14 Zn2 -139.4(3)
O16 Er3 O14 Zn2 17.9(5)
O2 Er3 O14 Zn2 -74.5(3)
O31 Er3 O14 Zn2 -5.0(2)
O28 Er3 O14 Zn2 79.2(3)
O27 Er3 O14 Zn2 126.0(3)
O15 Er3 O14 Zn2 -174.5(4)
Er2 Er3 O14 Zn2 -39.5(2)
O17 Er3 O15 C48 -160.8(7)
O16 Er3 O15 C48 162.2(6)
O2 Er3 O15 C48 -81.8(7)
O31 Er3 O15 C48 -16.9(8)
O14 Er3 O15 C48 -3.7(6)
O28 Er3 O15 C48 69.9(7)
O27 Er3 O15 C48 118.5(7)
Zn2 Er3 O15 C48 -6.8(7)
Er2 Er3 O15 C48 -63.8(7)
O17 Er3 O15 C52 19.2(8)
O16 Er3 O15 C52 -17.9(11)
O2 Er3 O15 C52 98.2(8)
O31 Er3 O15 C52 163.0(8)
O14 Er3 O15 C52 176.3(9)
O28 Er3 O15 C52 -110.1(9)
O27 Er3 O15 C52 -61.6(9)
Zn2 Er3 O15 C52 173.2(8)
Er2 Er3 O15 C52 116.1(8)
O17 Er3 O16 C55 -4.4(9)
O2 Er3 O16 C55 -81.8(9)
O31 Er3 O16 C55 -147.2(10)
O14 Er3 O16 C55 -169.0(8)
O28 Er3 O16 C55 130.5(10)
O27 Er3 O16 C55 75.3(10)
O15 Er3 O16 C55 33.5(12)
Zn2 Er3 O16 C55 -158.3(9)
Er2 Er3 O16 C55 -109.7(9)
O16 Er3 O17 C57 25.9(9)
O2 Er3 O17 C57 127.1(10)
O31 Er3 O17 C57 82.1(10)
O14 Er3 O17 C57 -167.3(9)
O28 Er3 O17 C57 -40.8(11)
O27 Er3 O17 C57 -60.8(10)
O15 Er3 O17 C57 -135.8(10)
Zn2 Er3 O17 C57 135.7(8)
Er2 Er3 O17 C57 99.3(9)
O30 Zn1 O19 C65 -108.3(7)
O4 Zn1 O19 C65 -35.8(11)
N2 Zn1 O19 C65 83.4(7)
O1 Zn1 O19 C65 172.1(7)
O20 Zn1 O19 C65 -3.6(7)
Er1 Zn1 O19 C65 -86.6(7)
O19 Zn1 O20 C66 4.0(6)
O30 Zn1 O20 C66 94.3(6)
O4 Zn1 O20 C66 173.5(6)
N2 Zn1 O20 C66 -97.9(6)
O1 Zn1 O20 C66 -14.6(14)
Er1 Zn1 O20 C66 134.2(6)
O19 Zn1 O20 C70 167.4(8)
O30 Zn1 O20 C70 -102.3(8)
O4 Zn1 O20 C70 -23.1(8)
N2 Zn1 O20 C70 65.5(8)
O1 Zn1 O20 C70 148.8(10)
Er1 Zn1 O20 C70 -62.4(8)
O23 N9 O21 Er1 -170.6(11)
O22 N9 O21 Er1 5.6(11)
O7 Er1 O21 N9 163.3(7)
O6 Er1 O21 N9 86.5(7)
O4 Er1 O21 N9 -65.5(7)
O12 Er1 O21 N9 151.0(7)
O30 Er1 O21 N9 16.5(8)
O22 Er1 O21 N9 -3.3(6)
O5 Er1 O21 N9 -116.3(7)
Zn1 Er1 O21 N9 -26.9(7)
Er2 Er1 O21 N9 60.9(8)
O23 N9 O22 Er1 170.3(12)
O21 N9 O22 Er1 -5.8(11)
O7 Er1 O22 N9 -13.6(8)
O6 Er1 O22 N9 -79.5(7)
O4 Er1 O22 N9 129.3(7)
O12 Er1 O22 N9 -161.3(6)
O30 Er1 O22 N9 -160.5(7)
O21 Er1 O22 N9 3.4(7)
O5 Er1 O22 N9 66.1(7)
Zn1 Er1 O22 N9 163.6(7)
Er2 Er1 O22 N9 -149.1(7)
O26 N10 O24 Er2 -179.7(9)
O25 N10 O24 Er2 0.7(8)
O2 Er2 O24 N10 93.2(6)
O12 Er2 O24 N10 -138.9(5)
O31 Er2 O24 N10 80.8(5)
O11 Er2 O24 N10 156.3(6)
O1 Er2 O24 N10 -30.7(6)
O30 Er2 O24 N10 -81.9(5)
O25 Er2 O24 N10 -0.4(5)
Er3 Er2 O24 N10 72.9(5)
Er1 Er2 O24 N10 -116.4(5)
O26 N10 O25 Er2 179.6(9)
O24 N10 O25 Er2 -0.7(8)
O2 Er2 O25 N10 -136.7(5)
O12 Er2 O25 N10 83.2(6)
O31 Er2 O25 N10 -84.0(5)
O11 Er2 O25 N10 -28.7(6)
O1 Er2 O25 N10 157.8(5)
O30 Er2 O25 N10 84.1(5)
O24 Er2 O25 N10 0.4(5)
Er3 Er2 O25 N10 -117.0(5)
Er1 Er2 O25 N10 72.3(5)
O29 N11 O27 Er3 -176.1(14)
O28 N11 O27 Er3 -6.0(15)
O17 Er3 O27 N11 164.8(10)
O16 Er3 O27 N11 88.6(9)
O2 Er3 O27 N11 -174.8(7)
O31 Er3 O27 N11 21.5(11)
O14 Er3 O27 N11 -58.1(10)
O28 Er3 O27 N11 3.4(9)
O15 Er3 O27 N11 -112.0(9)
Zn2 Er3 O27 N11 -24.0(10)
Er2 Er3 O27 N11 73.6(12)
O27 N11 O28 Er3 6.0(15)
O29 N11 O28 Er3 176.5(13)
O17 Er3 O28 N11 -27.2(9)
O16 Er3 O28 N11 -90.8(7)
O2 Er3 O28 N11 175.7(6)
O31 Er3 O28 N11 -170.0(8)
O14 Er3 O28 N11 119.8(8)
O27 Er3 O28 N11 -3.0(8)
O15 Er3 O28 N11 58.6(8)
Zn2 Er3 O28 N11 154.4(8)
Er2 Er3 O28 N11 -162.3(7)
O19 Zn1 O30 Er1 154.1(2)
O4 Zn1 O30 Er1 -6.7(2)
N2 Zn1 O30 Er1 -62.1(8)
O1 Zn1 O30 Er1 -113.7(2)
O20 Zn1 O30 Er1 79.4(3)
O19 Zn1 O30 Er2 -92.1(3)
O4 Zn1 O30 Er2 107.2(3)
N2 Zn1 O30 Er2 51.8(8)
O1 Zn1 O30 Er2 0.2(2)
O20 Zn1 O30 Er2 -166.7(2)
Er1 Zn1 O30 Er2 113.9(3)
O7 Er1 O30 Zn1 138.4(3)
O6 Er1 O30 Zn1 -169.6(3)
O4 Er1 O30 Zn1 6.3(2)
O12 Er1 O30 Zn1 96.1(3)
O22 Er1 O30 Zn1 -83.4(3)
O21 Er1 O30 Zn1 -99.2(3)
O5 Er1 O30 Zn1 4.1(4)
Er2 Er1 O30 Zn1 114.4(3)
O7 Er1 O30 Er2 24.0(4)
O6 Er1 O30 Er2 76.0(2)
O4 Er1 O30 Er2 -108.1(3)
O12 Er1 O30 Er2 -18.3(2)
O22 Er1 O30 Er2 162.2(3)
O21 Er1 O30 Er2 146.4(3)
O5 Er1 O30 Er2 -110.4(3)
Zn1 Er1 O30 Er2 -114.4(3)
O2 Er2 O30 Zn1 -34.0(4)
O12 Er2 O30 Zn1 -93.5(3)
O31 Er2 O30 Zn1 108.9(3)
O11 Er2 O30 Zn1 -148.6(2)
O1 Er2 O30 Zn1 -0.2(2)
O25 Er2 O30 Zn1 87.1(3)
O24 Er2 O30 Zn1 141.6(3)
Er3 Er2 O30 Zn1 29.3(5)
Er1 Er2 O30 Zn1 -112.1(3)
O2 Er2 O30 Er1 78.0(3)
O12 Er2 O30 Er1 18.5(2)
O31 Er2 O30 Er1 -139.1(3)
O11 Er2 O30 Er1 -36.6(3)
O1 Er2 O30 Er1 111.9(3)
O25 Er2 O30 Er1 -160.9(3)
O24 Er2 O30 Er1 -106.4(3)
Er3 Er2 O30 Er1 141.33(17)
O9 Zn2 O31 Er3 156.3(2)
O14 Zn2 O31 Er3 -5.3(2)
N6 Zn2 O31 Er3 -58.0(10)
O11 Zn2 O31 Er3 -111.8(2)
O10 Zn2 O31 Er3 83.9(3)
O9 Zn2 O31 Er2 -90.3(3)
O14 Zn2 O31 Er2 108.1(3)
N6 Zn2 O31 Er2 55.4(10)
O11 Zn2 O31 Er2 1.6(2)
O10 Zn2 O31 Er2 -162.7(3)
Er3 Zn2 O31 Er2 113.4(3)
O17 Er3 O31 Zn2 142.8(3)
O16 Er3 O31 Zn2 -162.0(3)
O2 Er3 O31 Zn2 94.1(2)
O14 Er3 O31 Zn2 4.8(2)
O28 Er3 O31 Zn2 -77.8(3)
O27 Er3 O31 Zn2 -92.7(4)
O15 Er3 O31 Zn2 17.5(4)
Er2 Er3 O31 Zn2 113.7(3)
O17 Er3 O31 Er2 29.1(4)
O16 Er3 O31 Er2 84.3(2)
O2 Er3 O31 Er2 -19.63(19)
O14 Er3 O31 Er2 -108.9(3)
O28 Er3 O31 Er2 168.5(3)
O27 Er3 O31 Er2 153.7(3)
O15 Er3 O31 Er2 -96.2(3)
Zn2 Er3 O31 Er2 -113.7(3)
O2 Er2 O31 Zn2 -91.4(3)
O12 Er2 O31 Zn2 -32.4(4)
O11 Er2 O31 Zn2 -1.6(2)
O1 Er2 O31 Zn2 -150.1(2)
O30 Er2 O31 Zn2 113.5(3)
O25 Er2 O31 Zn2 135.3(3)
O24 Er2 O31 Zn2 80.9(3)
Er3 Er2 O31 Zn2 -111.4(3)
Er1 Er2 O31 Zn2 31.9(5)
O2 Er2 O31 Er3 20.00(19)
O12 Er2 O31 Er3 79.0(3)
O11 Er2 O31 Er3 109.8(2)
O1 Er2 O31 Er3 -38.7(3)
O30 Er2 O31 Er3 -135.1(3)
O25 Er2 O31 Er3 -113.3(3)
O24 Er2 O31 Er3 -167.7(3)
Er1 Er2 O31 Er3 143.3(2)
Zn1 O1 C1 N1 62.2(10)
Er2 O1 C1 N1 -156.5(6)
Zn1 O1 C1 C2 -117.1(8)
Er2 O1 C1 C2 24.2(13)
C17 N1 C1 O1 -5.3(13)
C17 N1 C1 C2 174.0(8)
O1 C1 C2 C7 141.0(9)
N1 C1 C2 C7 -38.3(13)
O1 C1 C2 C3 -38.5(13)
N1 C1 C2 C3 142.2(9)
Er2 O2 C3 C4 -130.8(7)
Er3 O2 C3 C4 77.4(9)
Er2 O2 C3 C2 51.7(10)
Er3 O2 C3 C2 -100.1(8)
C7 C2 C3 O2 -179.2(8)
C1 C2 C3 O2 0.3(13)
C7 C2 C3 C4 3.3(13)
C1 C2 C3 C4 -177.2(8)
O2 C3 C4 C5 -179.4(8)
C2 C3 C4 C5 -1.8(14)
C8 O3 C5 C6 -2.8(15)
C8 O3 C5 C4 176.2(9)
C3 C4 C5 O3 -179.2(8)
C3 C4 C5 C6 -0.2(15)
O3 C5 C6 C7 179.6(9)
C4 C5 C6 C7 0.7(15)
C3 C2 C7 C6 -2.8(14)
C1 C2 C7 C6 177.7(8)
C5 C6 C7 C2 0.8(15)
C18 N2 C9 C10 -178.0(9)
Zn1 N2 C9 C10 2.9(15)
N2 C9 C10 C11 -7.7(17)
N2 C9 C10 C15 174.3(10)
Zn1 O4 C11 C10 8.2(13)
Er1 O4 C11 C10 -172.0(7)
Zn1 O4 C11 C12 -171.6(6)
Er1 O4 C11 C12 8.2(12)
C15 C10 C11 O4 179.6(9)
C9 C10 C11 O4 1.7(16)
C15 C10 C11 C12 -0.6(15)
C9 C10 C11 C12 -178.5(9)
C16 O5 C12 C13 3.7(14)
Er1 O5 C12 C13 176.1(8)
C16 O5 C12 C11 -177.8(8)
Er1 O5 C12 C11 -5.3(10)
O4 C11 C12 O5 -1.1(12)
C10 C11 C12 O5 179.1(8)
O4 C11 C12 C13 177.6(9)
C10 C11 C12 C13 -2.2(15)
O5 C12 C13 C14 -177.1(9)
C11 C12 C13 C14 4.4(16)
C12 C13 C14 C15 -4.0(18)
C13 C14 C15 C10 1.3(18)
C11 C10 C15 C14 1.1(17)
C9 C10 C15 C14 179.2(10)
C1 N1 C17 C18 -91.7(10)
C9 N2 C18 C17 -126.3(9)
Zn1 N2 C18 C17 52.9(9)
N1 C17 C18 N2 49.1(10)
Er1 O6 C19 N3 -167.0(6)
Er1 O6 C19 C20 17.7(14)
C35 N3 C19 O6 3.7(13)
C35 N3 C19 C20 179.3(8)
O6 C19 C20 C25 171.0(9)
N3 C19 C20 C25 -4.4(14)
O6 C19 C20 C21 -6.7(14)
N3 C19 C20 C21 178.0(8)
Er1 O7 C21 C20 12.8(15)
Er1 O7 C21 C22 -165.9(6)
C25 C20 C21 O7 174.9(9)
C19 C20 C21 O7 -7.4(14)
C25 C20 C21 C22 -6.4(13)
C19 C20 C21 C22 171.4(8)
O7 C21 C22 C23 -178.6(8)
C20 C21 C22 C23 2.5(14)
C21 C22 C23 C24 2.2(15)
C21 C22 C23 O8 -176.4(9)
C26 O8 C23 C24 -170.0(9)
C26 O8 C23 C22 8.7(14)
C22 C23 C24 C25 -2.9(15)
O8 C23 C24 C25 175.8(8)
C21 C20 C25 C24 6.0(14)
C19 C20 C25 C24 -171.7(9)
C23 C24 C25 C20 -1.2(15)
C36 N4 C27 C28 -176.6(9)
N4 C27 C28 C29 -1.6(16)
N4 C27 C28 C33 175.7(10)
Zn2 O9 C29 C30 19.0(12)
Zn2 O9 C29 C28 -160.1(7)
C27 C28 C29 O9 -4.4(15)
C33 C28 C29 O9 178.2(9)
C27 C28 C29 C30 176.4(9)
C33 C28 C29 C30 -0.9(15)
C34 O10 C30 C31 4.8(16)
Zn2 O10 C30 C31 161.8(10)
C34 O10 C30 C29 -174.2(9)
Zn2 O10 C30 C29 -17.2(10)
O9 C29 C30 O10 2.1(14)
C28 C29 C30 O10 -178.7(9)
O9 C29 C30 C31 -176.9(10)
C28 C29 C30 C31 2.3(15)
O10 C30 C31 C32 178.7(10)
C29 C30 C31 C32 -2.4(17)
C30 C31 C32 C33 1.1(18)
C31 C32 C33 C28 0.3(18)
C27 C28 C33 C32 -177.8(10)
C29 C28 C33 C32 -0.3(16)
C19 N3 C35 C36 -143.7(9)
C27 N4 C36 C35 -157.9(9)
N3 C35 C36 N4 63.2(11)
Zn2 O11 C37 N5 57.9(10)
Er2 O11 C37 N5 -163.3(6)
Zn2 O11 C37 C38 -121.8(8)
Er2 O11 C37 C38 17.1(13)
C53 N5 C37 O11 5.0(13)
C53 N5 C37 C38 -175.4(8)
O11 C37 C38 C39 -33.5(14)
N5 C37 C38 C39 146.9(9)
O11 C37 C38 C43 144.7(9)
N5 C37 C38 C43 -35.0(13)
Er2 O12 C39 C38 56.3(10)
Er1 O12 C39 C38 -103.4(8)
Er2 O12 C39 C40 -127.9(7)
Er1 O12 C39 C40 72.3(9)
C43 C38 C39 O12 177.5(7)
C37 C38 C39 O12 -4.3(13)
C43 C38 C39 C40 2.1(13)
C37 C38 C39 C40 -179.7(8)
O12 C39 C40 C41 -178.4(7)
C38 C39 C40 C41 -2.7(13)
C44 O13 C41 C42 177.1(9)
C44 O13 C41 C40 -2.6(14)
C39 C40 C41 O13 -178.5(8)
C39 C40 C41 C42 1.8(14)
O13 C41 C42 C43 180.0(9)
C40 C41 C42 C43 -0.3(15)
C41 C42 C43 C38 -0.3(15)
C39 C38 C43 C42 -0.5(14)
C37 C38 C43 C42 -178.7(9)
C54 N6 C45 C46 172.6(10)
Zn2 N6 C45 C46 -2.9(16)
N6 C45 C46 C47 -4.9(18)
N6 C45 C46 C51 179.9(10)
Zn2 O14 C47 C48 177.1(7)
Er3 O14 C47 C48 4.6(13)
Zn2 O14 C47 C46 -4.6(14)
Er3 O14 C47 C46 -177.1(7)
C51 C46 C47 O14 -176.3(9)
C45 C46 C47 O14 8.8(17)
C51 C46 C47 C48 2.1(16)
C45 C46 C47 C48 -172.9(10)
O14 C47 C48 C49 177.9(10)
C46 C47 C48 C49 -0.5(17)
O14 C47 C48 O15 -7.4(14)
C46 C47 C48 O15 174.2(9)
C52 O15 C48 C49 1.7(16)
Er3 O15 C48 C49 -178.4(8)
C52 O15 C48 C47 -172.9(10)
Er3 O15 C48 C47 7.0(12)
C47 C48 C49 C50 -2.0(17)
O15 C48 C49 C50 -176.1(10)
C48 C49 C50 C51 3.1(18)
C49 C50 C51 C46 -1.6(18)
C47 C46 C51 C50 -1.1(17)
C45 C46 C51 C50 174.3(11)
C37 N5 C53 C54 -98.8(10)
N5 C53 C54 N6 46.6(10)
C45 N6 C54 C53 -122.8(9)
Zn2 N6 C54 C53 53.1(9)
Er3 O16 C55 N7 169.7(7)
Er3 O16 C55 C56 -11.1(16)
C71 N7 C55 O16 12.2(15)
C71 N7 C55 C56 -167.1(9)
O16 C55 C56 C57 14.1(16)
N7 C55 C56 C57 -166.7(10)
O16 C55 C56 C61 -162.1(10)
N7 C55 C56 C61 17.1(16)
Er3 O17 C57 C56 -30.9(16)
Er3 O17 C57 C58 153.0(8)
C61 C56 C57 O17 -178.8(10)
C55 C56 C57 O17 5.0(17)
C61 C56 C57 C58 -2.7(16)
C55 C56 C57 C58 -178.9(10)
O17 C57 C58 C59 179.3(10)
C56 C57 C58 C59 3.0(17)
C57 C58 C59 C60 0(2)
C57 C58 C59 O18 176.0(11)
C62 O18 C59 C60 173.5(13)
C62 O18 C59 C58 -3.2(19)
C58 C59 C60 C61 -2(2)
O18 C59 C60 C61 -179.2(10)
C59 C60 C61 C56 2.6(19)
C57 C56 C61 C60 0.0(16)
C55 C56 C61 C60 176.3(10)
C72 N8 C63 C64 -178.7(10)
N8 C63 C64 C65 -1.7(18)
N8 C63 C64 C69 175.9(11)
Zn1 O19 C65 C64 -176.4(7)
Zn1 O19 C65 C66 2.7(12)
C63 C64 C65 O19 -2.8(16)
C69 C64 C65 O19 179.6(9)
C63 C64 C65 C66 178.0(9)
C69 C64 C65 C66 0.4(15)
C70 O20 C66 C67 11.9(15)
Zn1 O20 C66 C67 177.7(9)
C70 O20 C66 C65 -169.8(8)
Zn1 O20 C66 C65 -3.9(10)
O19 C65 C66 C67 179.8(9)
C64 C65 C66 C67 -1.1(15)
O19 C65 C66 O20 1.3(13)
C64 C65 C66 O20 -179.5(9)
O20 C66 C67 C68 179.1(10)
C65 C66 C67 C68 0.8(16)
C66 C67 C68 C69 0.1(18)
C67 C68 C69 C64 -0.8(18)
C65 C64 C69 C68 0.5(17)
C63 C64 C69 C68 -177.2(10)
C55 N7 C71 C72 -160.0(10)
C63 N8 C72 C71 -177.6(11)
N7 C71 C72 N8 66.7(12)

loop_
_platon_squeeze_void_nr
_platon_squeeze_void_average_x
_platon_squeeze_void_average_y
_platon_squeeze_void_average_z
_platon_squeeze_void_volume
_platon_squeeze_void_count_electrons
1 0.000 0.000 0.500 516.5 70.7
2 0.500 0.500 1.000 592.2 60.6
